data_7042640
loop_
_publ_author_name
'Cui, Yu'
'Chen, Zi-Man'
'Jiang, Xuan-Feng'
'Tong, Jin'
'Yu, Shu-Yan'

_publ_section_title
;
 Self-Assembly and Anion sensing of Metal-organic [M6L2] Cages from
 Fluorescent Triphenylamine Tri-pyrazoles with Dipalladium(II,II) Corners
;
_journal_name_full 'Dalton Trans.'
_journal_paper_doi 10.1039/C7DT00179G
_journal_year 2017
_chemical_formula_moiety
;          
C114 H84 N26 Pd6, 5.479(F6 P), 0.521(F5 P), 9.521(C2 H3 N), 0.479(C2 H3), 0.521(F), 0.479(N)
;
_chemical_formula_sum 'C134 H114 F36 N36 P6 Pd6'
_chemical_formula_weight 3736.83
_space_group_crystal_system monoclinic
_space_group_IT_number 14
_space_group_name_Hall '-P 2ybc'
_space_group_name_H-M_alt 'P 1 21/c 1'
_symmetry_space_group_name_Hall '-P 2ybc'
_symmetry_space_group_name_H-M 'P 1 21/c 1'
_atom_sites_solution_hydrogens geom
_audit_creation_method SHELXL-2014/7
_audit_update_record
;
2017-03-23 deposited with the CCDC.
2017-04-04 downloaded from the CCDC.
;
_cell_angle_alpha 90
_cell_angle_beta 110.07(3)
_cell_angle_gamma 90
_cell_formula_units_Z 4
_cell_length_a 18.712(4)
_cell_length_b 38.357(8)
_cell_length_c 22.714(5)
_cell_measurement_reflns_used 8315
_cell_measurement_temperature 173(2)
_cell_measurement_theta_max 25.18
_cell_measurement_theta_min 2.01
_cell_volume 15313(6)
_computing_cell_refinement 'HKL2000 '
_computing_data_collection marccd
_computing_data_reduction 'HKL2000 '
_computing_molecular_graphics 'SHELXTL (Bruker, 2008)'
_computing_publication_material 'SHELXTL (Bruker, 2008)'
_computing_structure_refinement 'SHELXL-2014/7 (Sheldrick, 2014)'
_computing_structure_solution 'SHELXTL (Bruker, 2008)'
_diffrn_ambient_temperature 173(2)
_diffrn_measured_fraction_theta_full 0.975
_diffrn_measured_fraction_theta_max 0.978
_diffrn_measurement_device_type 'mar ccd'
_diffrn_radiation_type Synchrotron
_diffrn_radiation_wavelength 0.70000
_diffrn_reflns_av_R_equivalents 0.0468
_diffrn_reflns_av_unetI/netI 0.0365
_diffrn_reflns_Laue_measured_fraction_full 0.975
_diffrn_reflns_Laue_measured_fraction_max 0.978
_diffrn_reflns_limit_h_max 22
_diffrn_reflns_limit_h_min -23
_diffrn_reflns_limit_k_max 48
_diffrn_reflns_limit_k_min -48
_diffrn_reflns_limit_l_max 28
_diffrn_reflns_limit_l_min -26
_diffrn_reflns_number 250948
_diffrn_reflns_point_group_measured_fraction_full 0.975
_diffrn_reflns_point_group_measured_fraction_max 0.978
_diffrn_reflns_theta_full 24.835
_diffrn_reflns_theta_max 26.000
_diffrn_reflns_theta_min 1.046
_diffrn_source 'synchroton radiation'
_exptl_absorpt_coefficient_mu 0.812
_exptl_crystal_colour yellow
_exptl_crystal_density_diffrn 1.621
_exptl_crystal_description block
_exptl_crystal_F_000 7440
_exptl_crystal_size_max 0.220
_exptl_crystal_size_mid 0.200
_exptl_crystal_size_min 0.180
_refine_diff_density_max 1.647
_refine_diff_density_min -1.678
_refine_diff_density_rms 0.113
_refine_ls_extinction_method none
_refine_ls_goodness_of_fit_ref 1.038
_refine_ls_hydrogen_treatment constr
_refine_ls_matrix_type full
_refine_ls_number_parameters 2048
_refine_ls_number_reflns 30809
_refine_ls_number_restraints 16
_refine_ls_restrained_S_all 1.040
_refine_ls_R_factor_all 0.0452
_refine_ls_R_factor_gt 0.0379
_refine_ls_shift/su_max 0.001
_refine_ls_shift/su_mean 0.000
_refine_ls_structure_factor_coef Fsqd
_refine_ls_weighting_details 'w=1/[\s^2^(Fo^2^)+(0.0661P)^2^+11.1037P] where P=(Fo^2^+2Fc^2^)/3'
_refine_ls_weighting_scheme calc
_refine_ls_wR_factor_gt 0.1099
_refine_ls_wR_factor_ref 0.1137
_reflns_Friedel_coverage 0.000
_reflns_number_gt 26260
_reflns_number_total 30809
_reflns_threshold_expression 'I > 2\s(I)'
_cod_data_source_file c7dt00179g2.cif
_cod_data_source_block x
_cod_database_code 7042640
_shelx_shelxl_version_number 2014/7
_shelx_space_group_comment
;
The symmetry employed for this shelxl refinement is uniquely defined
by the following loop, which should always be used as a source of
symmetry information in preference to the above space-group names.
They are only intended as comments.
;
_shelx_estimated_absorpt_t_min 0.842
_shelx_estimated_absorpt_t_max 0.868

loop_
_space_group_symop_operation_xyz
'x, y, z'
'-x, y+1/2, -z+1/2'
'-x, -y, -z'
'x, -y-1/2, z-1/2'

loop_
_atom_site_label
_atom_site_type_symbol
_atom_site_fract_x
_atom_site_fract_y
_atom_site_fract_z
_atom_site_U_iso_or_equiv
_atom_site_adp_type
_atom_site_occupancy
_atom_site_site_symmetry_order
_atom_site_calc_flag
_atom_site_refinement_flags_posn
_atom_site_refinement_flags_adp
_atom_site_refinement_flags_occupancy
_atom_site_disorder_assembly
_atom_site_disorder_group
C1 C 0.11941(19) 0.36111(10) 0.36773(17) 0.0404(8) Uani 1 1 d . . . . .
H1 H 0.0717 0.3656 0.3723 0.049 Uiso 1 1 calc R U . . .
C2 C 0.1341(2) 0.33420(9) 0.33407(17) 0.0371(8) Uani 1 1 d . . . . .
H2 H 0.0996 0.3168 0.3112 0.044 Uiso 1 1 calc R U . . .
C3 C 0.21097(17) 0.33768(8) 0.34046(15) 0.0282(7) Uani 1 1 d . . . . .
C4 C 0.25746(17) 0.31482(8) 0.31621(14) 0.0263(6) Uani 1 1 d . . . . .
C5 C 0.22418(18) 0.29393(8) 0.26353(14) 0.0295(7) Uani 1 1 d . . . . .
H5 H 0.1714 0.2962 0.2405 0.035 Uiso 1 1 calc R U . . .
C6 C 0.26722(18) 0.26986(8) 0.24436(14) 0.0298(7) Uani 1 1 d . . . . .
H6 H 0.2437 0.2556 0.2087 0.036 Uiso 1 1 calc R U . . .
C7 C 0.34443(17) 0.26661(8) 0.27721(14) 0.0257(6) Uani 1 1 d . . . . .
C8 C 0.37908(16) 0.20525(8) 0.27954(14) 0.0267(6) Uani 1 1 d . . . . .
C9 C 0.34173(17) 0.19833(8) 0.32244(14) 0.0285(7) Uani 1 1 d . . . . .
H9 H 0.3225 0.2171 0.3398 0.034 Uiso 1 1 calc R U . . .
C10 C 0.33248(17) 0.16424(8) 0.33979(14) 0.0288(7) Uani 1 1 d . . . . .
H10 H 0.3068 0.1601 0.3687 0.035 Uiso 1 1 calc R U . . .
C11 C 0.36050(17) 0.13591(8) 0.31529(14) 0.0274(6) Uani 1 1 d . . . . .
C12 C 0.35332(18) 0.09955(9) 0.33309(15) 0.0310(7) Uani 1 1 d . . . . .
C13 C 0.3514(2) 0.04158(9) 0.33643(16) 0.0391(8) Uani 1 1 d . . . . .
H13 H 0.3531 0.0176 0.3263 0.047 Uiso 1 1 calc R U . . .
C14 C 0.3608(2) 0.06933(9) 0.30089(17) 0.0392(8) Uani 1 1 d . . . . .
H14 H 0.3704 0.0682 0.2625 0.047 Uiso 1 1 calc R U . . .
C15 C 0.1941(2) 0.01358(10) 0.38526(16) 0.0418(8) Uani 1 1 d . . . . .
H15 H 0.2040 0.0282 0.3552 0.050 Uiso 1 1 calc R U . . .
C16 C 0.1225(2) -0.00103(11) 0.37113(18) 0.0479(9) Uani 1 1 d . . . . .
H16 H 0.0836 0.0038 0.3322 0.057 Uiso 1 1 calc R U . . .
C17 C 0.1084(2) -0.02294(11) 0.41507(19) 0.0509(10) Uani 1 1 d . . . . .
H17 H 0.0601 -0.0336 0.4062 0.061 Uiso 1 1 calc R U . . .
C18 C 0.1658(2) -0.02878(11) 0.47149(18) 0.0465(9) Uani 1 1 d . . . . .
H18 H 0.1571 -0.0436 0.5018 0.056 Uiso 1 1 calc R U . . .
C19 C 0.2356(2) -0.01314(9) 0.48404(16) 0.0368(8) Uani 1 1 d . . . . .
C20 C 0.2986(2) -0.01519(9) 0.54433(15) 0.0364(8) Uani 1 1 d . . . . .
C21 C 0.4213(2) 0.00515(9) 0.60203(15) 0.0383(8) Uani 1 1 d . . . . .
H21 H 0.4644 0.0189 0.6042 0.046 Uiso 1 1 calc R U . . .
C22 C 0.4221(2) -0.01339(10) 0.65447(17) 0.0467(8) Uani 1 1 d . U . . .
H22 H 0.4648 -0.0125 0.6921 0.056 Uiso 1 1 calc R U . . .
C23 C 0.3585(3) -0.03339(11) 0.65064(18) 0.0508(9) Uani 1 1 d . U . . .
H23 H 0.3575 -0.0464 0.6859 0.061 Uiso 1 1 calc R U . . .
C24 C 0.2966(2) -0.03426(10) 0.59516(18) 0.0452(9) Uani 1 1 d . . . . .
H24 H 0.2531 -0.0479 0.5923 0.054 Uiso 1 1 calc R U . . .
C25 C 0.5277(2) 0.04723(9) 0.52400(16) 0.0364(8) Uani 1 1 d . . . . .
H25 H 0.5470 0.0241 0.5292 0.044 Uiso 1 1 calc R U . . .
C26 C 0.57096(19) 0.07712(8) 0.53686(16) 0.0328(7) Uani 1 1 d . . . . .
H26 H 0.6249 0.0784 0.5523 0.039 Uiso 1 1 calc R U . . .
C27 C 0.52042(18) 0.10516(8) 0.52295(14) 0.0288(7) Uani 1 1 d . . . . .
C28 C 0.53564(17) 0.14279(8) 0.52798(14) 0.0262(6) Uani 1 1 d . . . . .
C29 C 0.60542(19) 0.15486(9) 0.56916(16) 0.0356(8) Uani 1 1 d . . . . .
H29 H 0.6410 0.1388 0.5952 0.043 Uiso 1 1 calc R U . . .
C30 C 0.62322(18) 0.19001(9) 0.57242(16) 0.0348(7) Uani 1 1 d . . . . .
H30 H 0.6706 0.1978 0.6010 0.042 Uiso 1 1 calc R U . . .
C31 C 0.57264(18) 0.21395(8) 0.53447(14) 0.0263(6) Uani 1 1 d . . . . .
C32 C 0.54241(16) 0.27594(8) 0.53660(13) 0.0241(6) Uani 1 1 d . . . . .
C33 C 0.52980(17) 0.30553(8) 0.49762(14) 0.0271(6) Uani 1 1 d . . . . .
H33 H 0.5571 0.3082 0.4695 0.032 Uiso 1 1 calc R U . . .
C34 C 0.47768(17) 0.33098(8) 0.49988(14) 0.0273(6) Uani 1 1 d . . . . .
H34 H 0.4710 0.3512 0.4743 0.033 Uiso 1 1 calc R U . . .
C35 C 0.43522(17) 0.32714(8) 0.53932(14) 0.0254(6) Uani 1 1 d . . . . .
C36 C 0.37450(17) 0.35143(8) 0.54067(14) 0.0270(6) Uani 1 1 d . . . . .
C37 C 0.3387(2) 0.35264(9) 0.58556(16) 0.0348(7) Uani 1 1 d . . . . .
H37 H 0.3499 0.3388 0.6223 0.042 Uiso 1 1 calc R U . . .
C38 C 0.2840(2) 0.37811(9) 0.56544(16) 0.0363(8) Uani 1 1 d . . . . .
H38 H 0.2499 0.3847 0.5863 0.044 Uiso 1 1 calc R U . . .
C39 C 0.44831(19) 0.29766(8) 0.57781(14) 0.0288(7) Uani 1 1 d . . . . .
H39 H 0.4202 0.2948 0.6053 0.035 Uiso 1 1 calc R U . . .
C40 C 0.50118(18) 0.27261(8) 0.57686(14) 0.0277(6) Uani 1 1 d . . . . .
H40 H 0.5093 0.2530 0.6039 0.033 Uiso 1 1 calc R U . . .
C41 C 0.65612(17) 0.25704(8) 0.51279(14) 0.0253(6) Uani 1 1 d . . . . .
C42 C 0.67232(18) 0.23492(9) 0.47145(14) 0.0308(7) Uani 1 1 d . . . . .
H42 H 0.6432 0.2143 0.4581 0.037 Uiso 1 1 calc R U . . .
C43 C 0.73152(17) 0.24256(9) 0.44872(14) 0.0299(7) Uani 1 1 d . . . . .
H43 H 0.7419 0.2270 0.4201 0.036 Uiso 1 1 calc R U . . .
C44 C 0.77510(17) 0.27250(9) 0.46757(14) 0.0295(7) Uani 1 1 d . . . . .
C45 C 0.83522(18) 0.28250(9) 0.44297(14) 0.0318(7) Uani 1 1 d . . . . .
C46 C 0.9329(2) 0.30727(11) 0.42451(16) 0.0436(9) Uani 1 1 d . . . . .
H46 H 0.9762 0.3212 0.4284 0.052 Uiso 1 1 calc R U . . .
C47 C 0.8958(2) 0.30558(11) 0.46825(17) 0.0438(9) Uani 1 1 d . . . . .
H47 H 0.9089 0.3176 0.5071 0.053 Uiso 1 1 calc R U . . .
C48 C 1.04536(19) 0.25089(11) 0.36588(16) 0.0432(9) Uani 1 1 d . . . . .
H48 H 1.0312 0.2561 0.4013 0.052 Uiso 1 1 calc R U . . .
C49 C 1.1113(2) 0.23256(12) 0.3746(2) 0.0526(10) Uani 1 1 d . . . . .
H49 H 1.1419 0.2251 0.4154 0.063 Uiso 1 1 calc R U . . .
C50 C 1.1324(2) 0.22505(13) 0.3237(2) 0.0597(11) Uani 1 1 d . . . . .
H50 H 1.1781 0.2127 0.3289 0.072 Uiso 1 1 calc R U . . .
C51 C 1.0861(2) 0.23578(12) 0.2646(2) 0.0545(11) Uani 1 1 d . . . . .
H51 H 1.0997 0.2309 0.2288 0.065 Uiso 1 1 calc R U . . .
C52 C 1.02072(19) 0.25342(10) 0.25865(16) 0.0388(8) Uani 1 1 d . . . . .
C53 C 0.9654(2) 0.26489(11) 0.19822(17) 0.0443(9) Uani 1 1 d . . . . .
C54 C 0.8491(2) 0.29195(12) 0.14810(16) 0.0499(10) Uani 1 1 d . . . . .
H54 H 0.8054 0.3035 0.1507 0.060 Uiso 1 1 calc R U . . .
C55 C 0.8563(3) 0.28765(14) 0.08974(17) 0.0605(13) Uani 1 1 d . . . . .
H55 H 0.8183 0.2960 0.0528 0.073 Uiso 1 1 calc R U . . .
C56 C 0.9198(3) 0.27110(15) 0.08694(19) 0.0679(14) Uani 1 1 d . . . . .
H56 H 0.9253 0.2671 0.0475 0.082 Uiso 1 1 calc R U . . .
C57 C 0.9759(3) 0.26018(13) 0.14128(19) 0.0594(12) Uani 1 1 d . . . . .
H57 H 1.0210 0.2496 0.1396 0.071 Uiso 1 1 calc R U . . .
C58 C 0.7528(2) 0.33000(10) 0.23945(17) 0.0405(8) Uani 1 1 d . . . . .
H58 H 0.7766 0.3503 0.2310 0.049 Uiso 1 1 calc R U . . .
C59 C 0.6771(2) 0.32720(9) 0.23128(17) 0.0405(8) Uani 1 1 d . . . . .
H59 H 0.6393 0.3447 0.2165 0.049 Uiso 1 1 calc R U . . .
C60 C 0.66684(18) 0.29341(9) 0.24905(15) 0.0311(7) Uani 1 1 d . . . . .
C61 C 0.59622(18) 0.27721(8) 0.25081(14) 0.0282(7) Uani 1 1 d . . . . .
C62 C 0.59544(18) 0.25040(9) 0.29209(15) 0.0310(7) Uani 1 1 d . . . . .
H62 H 0.6423 0.2410 0.3188 0.037 Uiso 1 1 calc R U . . .
C63 C 0.52792(18) 0.23725(8) 0.29506(15) 0.0306(7) Uani 1 1 d . . . . .
H63 H 0.5288 0.2193 0.3241 0.037 Uiso 1 1 calc R U . . .
C64 C 0.45899(17) 0.25028(8) 0.25576(14) 0.0260(6) Uani 1 1 d . . . . .
C65 C 0.45819(19) 0.27612(8) 0.21278(14) 0.0303(7) Uani 1 1 d . . . . .
H65 H 0.4110 0.2847 0.1851 0.036 Uiso 1 1 calc R U . . .
C66 C 0.52613(19) 0.28957(9) 0.21004(15) 0.0312(7) Uani 1 1 d . . . . .
H66 H 0.5250 0.3072 0.1804 0.037 Uiso 1 1 calc R U . . .
C67 C 0.67822(18) 0.19910(9) 0.20601(14) 0.0303(7) Uani 1 1 d . . . . .
H67 H 0.6626 0.2217 0.1896 0.036 Uiso 1 1 calc R U . . .
C68 C 0.64434(19) 0.17028(9) 0.17059(16) 0.0369(8) Uani 1 1 d . . . . .
H68 H 0.6055 0.1732 0.1309 0.044 Uiso 1 1 calc R U . . .
C69 C 0.6676(2) 0.13748(10) 0.19351(18) 0.0468(9) Uani 1 1 d . . . . .
H69 H 0.6459 0.1174 0.1694 0.056 Uiso 1 1 calc R U . . .
C70 C 0.7232(2) 0.13398(10) 0.25252(18) 0.0462(9) Uani 1 1 d . . . . .
H70 H 0.7400 0.1115 0.2691 0.055 Uiso 1 1 calc R U . . .
C71 C 0.75362(19) 0.16334(9) 0.28634(16) 0.0350(7) Uani 1 1 d . . . . .
C72 C 0.8122(2) 0.16260(9) 0.35003(16) 0.0370(8) Uani 1 1 d . . . . .
C73 C 0.89283(18) 0.19665(10) 0.43039(15) 0.0365(8) Uani 1 1 d . . . . .
H73 H 0.9120 0.2190 0.4462 0.044 Uiso 1 1 calc R U . . .
C74 C 0.9241(2) 0.16741(11) 0.46564(17) 0.0467(9) Uani 1 1 d . . . . .
H74 H 0.9626 0.1695 0.5057 0.056 Uiso 1 1 calc R U . . .
C75 C 0.8975(2) 0.13511(12) 0.4407(2) 0.0576(11) Uani 1 1 d . . . . .
H75 H 0.9175 0.1146 0.4639 0.069 Uiso 1 1 calc R U . . .
C76 C 0.8418(2) 0.13241(11) 0.3818(2) 0.0556(11) Uani 1 1 d . . . . .
H76 H 0.8246 0.1102 0.3639 0.067 Uiso 1 1 calc R U . . .
C77 C 0.75978(17) 0.29449(9) 0.51109(14) 0.0292(7) Uani 1 1 d . . . . .
H77 H 0.7892 0.3150 0.5247 0.035 Uiso 1 1 calc R U . . .
C78 C 0.70198(18) 0.28661(9) 0.53476(15) 0.0305(7) Uani 1 1 d . . . . .
H78 H 0.6937 0.3012 0.5656 0.037 Uiso 1 1 calc R U . . .
C79 C 0.50254(18) 0.20259(8) 0.49433(15) 0.0306(7) Uani 1 1 d . . . . .
H79 H 0.4669 0.2189 0.4691 0.037 Uiso 1 1 calc R U . . .
C80 C 0.48453(18) 0.16735(9) 0.49109(16) 0.0327(7) Uani 1 1 d . . . . .
H80 H 0.4365 0.1598 0.4632 0.039 Uiso 1 1 calc R U . . .
C81 C 0.3963(2) 0.12648(9) 0.60620(15) 0.0335(7) Uani 1 1 d . . . . .
H81 H 0.4435 0.1167 0.6075 0.040 Uiso 1 1 calc R U . . .
C82 C 0.3885(2) 0.13812(10) 0.66247(17) 0.0433(9) Uani 1 1 d . . . . .
H82 H 0.4290 0.1355 0.7013 0.052 Uiso 1 1 calc R U . . .
C83 C 0.3208(2) 0.15339(10) 0.65988(18) 0.0450(9) Uani 1 1 d . . . . .
H83 H 0.3147 0.1625 0.6968 0.054 Uiso 1 1 calc R U . . .
C84 C 0.2612(2) 0.15533(9) 0.60229(18) 0.0418(8) Uani 1 1 d . . . . .
H84 H 0.2139 0.1654 0.6001 0.050 Uiso 1 1 calc R U . . .
C85 C 0.2711(2) 0.14260(8) 0.54828(16) 0.0348(7) Uani 1 1 d . . . . .
C86 C 0.21141(19) 0.14102(9) 0.48687(16) 0.0362(8) Uani 1 1 d . . . . .
C87 C 0.1816(2) 0.12337(12) 0.38240(17) 0.0482(10) Uani 1 1 d . . . . .
H87 H 0.1966 0.1130 0.3505 0.058 Uiso 1 1 calc R U . . .
C88 C 0.1082(2) 0.13470(17) 0.3682(2) 0.0750(16) Uani 1 1 d . . . . .
H88 H 0.0730 0.1329 0.3267 0.090 Uiso 1 1 calc R U . . .
C89 C 0.0862(2) 0.14882(16) 0.4155(2) 0.0726(15) Uani 1 1 d . . . . .
H89 H 0.0353 0.1565 0.4064 0.087 Uiso 1 1 calc R U . . .
C90 C 0.1371(2) 0.15177(12) 0.47496(19) 0.0521(10) Uani 1 1 d . . . . .
H90 H 0.1218 0.1610 0.5076 0.062 Uiso 1 1 calc R U . . .
C91 C 0.39843(18) 0.14313(8) 0.27217(14) 0.0298(7) Uani 1 1 d . . . . .
H91 H 0.4180 0.1244 0.2549 0.036 Uiso 1 1 calc R U . . .
C92 C 0.40744(17) 0.17694(8) 0.25478(14) 0.0289(7) Uani 1 1 d . . . . .
H92 H 0.4330 0.1811 0.2258 0.035 Uiso 1 1 calc R U . . .
C93 C 0.37998(18) 0.28824(9) 0.32731(16) 0.0337(7) Uani 1 1 d . . . . .
H93 H 0.4334 0.2869 0.3483 0.040 Uiso 1 1 calc R U . . .
C94 C 0.33656(18) 0.31201(9) 0.34665(15) 0.0327(7) Uani 1 1 d . . . . .
H94 H 0.3609 0.3268 0.3813 0.039 Uiso 1 1 calc R U . . .
C95 C 0.2754(2) 0.40604(9) 0.27135(15) 0.0368(8) Uani 1 1 d . . . . .
H95 H 0.2338 0.3918 0.2713 0.044 Uiso 1 1 calc R U . . .
C96 C 0.2742(2) 0.42151(10) 0.21534(18) 0.0490(10) Uani 1 1 d . . . . .
H96 H 0.2328 0.4179 0.1775 0.059 Uiso 1 1 calc R U . . .
C97 C 0.3349(2) 0.44215(12) 0.21671(18) 0.0553(11) Uani 1 1 d . . . . .
H97 H 0.3355 0.4529 0.1792 0.066 Uiso 1 1 calc R U . . .
C98 C 0.3947(2) 0.44745(11) 0.27170(17) 0.0509(10) Uani 1 1 d . . . . .
H98 H 0.4366 0.4616 0.2724 0.061 Uiso 1 1 calc R U . . .
C99 C 0.3926(2) 0.43154(9) 0.32649(16) 0.0362(8) Uani 1 1 d . . . . .
C100 C 0.44992(19) 0.43664(9) 0.38909(15) 0.0328(7) Uani 1 1 d . . . . .
C101 C 0.48208(19) 0.42456(9) 0.49602(15) 0.0327(7) Uani 1 1 d . . . . .
H101 H 0.4723 0.4123 0.5288 0.039 Uiso 1 1 calc R U . . .
C102 C 0.5436(2) 0.44708(10) 0.51048(17) 0.0445(9) Uani 1 1 d . . . . .
H102 H 0.5750 0.4506 0.5529 0.053 Uiso 1 1 calc R U . . .
C103 C 0.5588(2) 0.46432(11) 0.46289(18) 0.0512(10) Uani 1 1 d . . . . .
H103 H 0.6012 0.4796 0.4722 0.061 Uiso 1 1 calc R U . . .
C104 C 0.5122(2) 0.45923(10) 0.40190(17) 0.0464(9) Uani 1 1 d . . . . .
H104 H 0.5221 0.4710 0.3687 0.056 Uiso 1 1 calc R U . . .
C105 C 0.2850(2) 0.46802(9) 0.56105(16) 0.0400(8) Uani 1 1 d . . . . .
H105 H 0.3202 0.4494 0.5759 0.048 Uiso 1 1 calc R U . . .
C106 C 0.2944(2) 0.49796(10) 0.59679(19) 0.0472(9) Uani 1 1 d . . . . .
H106 H 0.3343 0.4997 0.6361 0.057 Uiso 1 1 calc R U . . .
C107 C 0.2443(3) 0.52522(11) 0.5739(2) 0.0583(11) Uani 1 1 d . . . . .
H107 H 0.2495 0.5461 0.5974 0.070 Uiso 1 1 calc R U . . .
C108 C 0.1861(3) 0.52191(11) 0.5161(2) 0.0639(12) Uani 1 1 d . . . . .
H108 H 0.1515 0.5405 0.4998 0.077 Uiso 1 1 calc R U . . .
C109 C 0.1793(2) 0.49092(10) 0.4825(2) 0.0499(10) Uani 1 1 d . . . . .
C110 C 0.1244(3) 0.48467(11) 0.4182(2) 0.0585(11) Uani 1 1 d . . . . .
C111 C 0.0872(3) 0.44713(13) 0.3329(2) 0.0634(12) Uani 1 1 d . U . . .
H111 H 0.0928 0.4251 0.3157 0.076 Uiso 1 1 calc R U . . .
C112 C 0.0366(4) 0.46990(15) 0.2964(3) 0.107(2) Uani 1 1 d . . . . .
H112 H 0.0078 0.4646 0.2541 0.128 Uiso 1 1 calc R U . . .
C113 C 0.0280(4) 0.50147(17) 0.3232(4) 0.127(3) Uani 1 1 d . . . . .
H113 H -0.0091 0.5177 0.2995 0.152 Uiso 1 1 calc R U . . .
C114 C 0.0728(3) 0.50947(15) 0.3837(3) 0.095(2) Uani 1 1 d . . . . .
H114 H 0.0685 0.5314 0.4015 0.114 Uiso 1 1 calc R U . . .
C115 C 0.0904(3) 0.68246(18) 0.2613(3) 0.0820(17) Uani 1 1 d . . . . .
C116 C 0.1299(4) 0.6861(2) 0.3272(3) 0.120(3) Uani 1 1 d . . . . .
H11A H 0.1591 0.7079 0.3352 0.179 Uiso 1 1 calc R U . . .
H11B H 0.1646 0.6664 0.3423 0.179 Uiso 1 1 calc R U . . .
H11C H 0.0931 0.6867 0.3492 0.179 Uiso 1 1 calc R U . . .
C117 C 0.2916(2) 0.49814(11) 0.3706(2) 0.0529(10) Uani 1 1 d . . . . .
C118 C 0.2532(3) 0.51290(19) 0.3106(3) 0.102(2) Uani 1 1 d . . . . .
H11D H 0.2221 0.4950 0.2827 0.153 Uiso 1 1 calc R U . . .
H11E H 0.2906 0.5219 0.2931 0.153 Uiso 1 1 calc R U . . .
H11F H 0.2204 0.5320 0.3148 0.153 Uiso 1 1 calc R U . . .
C119 C 0.1683(3) 0.44090(11) 0.03819(19) 0.0499(10) Uani 1 1 d . . . . .
C120 C 0.0853(3) 0.44474(17) 0.0144(3) 0.0919(19) Uani 1 1 d . . . . .
H12D H 0.0661 0.4415 -0.0312 0.138 Uiso 1 1 calc R U . . .
H12E H 0.0716 0.4681 0.0246 0.138 Uiso 1 1 calc R U . . .
H12F H 0.0625 0.4272 0.0339 0.138 Uiso 1 1 calc R U . . .
C121 C 0.6154(2) 0.35347(10) 0.87463(17) 0.0405(8) Uani 1 1 d . . . . .
C122 C 0.5755(2) 0.38319(10) 0.88749(19) 0.0497(10) Uani 1 1 d . . . . .
H12G H 0.5646 0.3999 0.8529 0.075 Uiso 1 1 calc R U . . .
H12H H 0.6073 0.3944 0.9265 0.075 Uiso 1 1 calc R U . . .
H12I H 0.5277 0.3754 0.8918 0.075 Uiso 1 1 calc R U . . .
C123 C 0.5585(3) 0.35619(11) 0.3624(2) 0.0558(11) Uani 1 1 d . . . . .
C124 C 0.6396(3) 0.35063(18) 0.3814(3) 0.0925(19) Uani 1 1 d . . . . .
H12J H 0.6544 0.3487 0.3442 0.139 Uiso 1 1 calc R U . . .
H12K H 0.6531 0.3291 0.4060 0.139 Uiso 1 1 calc R U . . .
H12L H 0.6664 0.3704 0.4070 0.139 Uiso 1 1 calc R U . . .
C125 C 0.2937(2) 0.23781(12) 0.46553(17) 0.0428(9) Uani 1 1 d . . . . .
C126 C 0.2779(2) 0.27471(11) 0.4722(2) 0.0496(10) Uani 1 1 d . . . . .
H12M H 0.2317 0.2816 0.4379 0.074 Uiso 1 1 calc R U . . .
H12N H 0.3208 0.2888 0.4706 0.074 Uiso 1 1 calc R U . . .
H12O H 0.2705 0.2784 0.5124 0.074 Uiso 1 1 calc R U . . .
C127 C 1.0430(4) 0.42207(19) 0.7503(3) 0.119(3) Uani 1 1 d D . . . .
C128 C 0.9627(3) 0.4089(2) 0.7250(4) 0.131(3) Uani 1 1 d D . . . .
H12A H 0.9526 0.3993 0.6829 0.197 Uiso 1 1 calc R U . . .
H12B H 0.9274 0.4281 0.7230 0.197 Uiso 1 1 calc R U . . .
H12C H 0.9557 0.3905 0.7526 0.197 Uiso 1 1 calc R U . . .
C131 C 0.7934(4) 0.38617(16) 0.0578(3) 0.110(3) Uani 1 1 d . . . . .
C132 C 0.8154(5) 0.3921(3) 0.1277(4) 0.150(4) Uani 1 1 d . . . . .
H13G H 0.7745 0.4048 0.1362 0.225 Uiso 1 1 calc R U . . .
H13H H 0.8624 0.4059 0.1427 0.225 Uiso 1 1 calc R U . . .
H13I H 0.8235 0.3696 0.1494 0.225 Uiso 1 1 calc R U . . .
C133 C 0.8137(4) 0.5427(2) 0.3321(3) 0.097(2) Uani 1 1 d . . . . .
C134 C 0.8149(7) 0.5101(3) 0.3006(4) 0.181(5) Uani 1 1 d . . . . .
H13D H 0.8341 0.5141 0.2661 0.271 Uiso 1 1 calc R U . . .
H13E H 0.7632 0.5006 0.2840 0.271 Uiso 1 1 calc R U . . .
H13F H 0.8482 0.4935 0.3305 0.271 Uiso 1 1 calc R U . . .
C135 C 0.8734(7) 0.6564(2) 0.3078(4) 0.069(3) Uani 0.521(2) 1 d . . P . .
C136 C 0.8114(4) 0.6542(2) 0.3253(4) 0.0479(18) Uiso 0.521(2) 1 d . . P . .
H13A H 0.7655 0.6529 0.2879 0.072 Uiso 0.521(2) 1 calc R U P . .
H13B H 0.8087 0.6749 0.3497 0.072 Uiso 0.521(2) 1 calc R U P . .
H13C H 0.8150 0.6333 0.3509 0.072 Uiso 0.521(2) 1 calc R U P . .
C137 C 0.1033(6) 0.5963(3) 0.6285(5) 0.067(3) Uani 0.479(2) 1 d . . P A 1
C138 C 0.1680(4) 0.6127(2) 0.6174(4) 0.045(2) Uani 0.479(2) 1 d . . P A 1
H13J H 0.1573 0.6148 0.5722 0.068 Uiso 0.479(2) 1 calc R U P A 1
H13K H 0.2135 0.5983 0.6360 0.068 Uiso 0.479(2) 1 calc R U P A 1
H13L H 0.1765 0.6359 0.6366 0.068 Uiso 0.479(2) 1 calc R U P A 1
F1 F 0.86869(13) 0.77181(7) 0.38914(10) 0.0559(6) Uani 1 1 d . . . . .
F2 F 0.95202(13) 0.76111(7) 0.48499(11) 0.0604(7) Uani 1 1 d . . . . .
F3 F 0.82806(16) 0.77081(7) 0.47177(12) 0.0622(7) Uani 1 1 d . . . . .
F4 F 0.87834(13) 0.71718(6) 0.49820(11) 0.0530(6) Uani 1 1 d . . . . .
F5 F 0.79305(13) 0.72736(7) 0.40121(10) 0.0587(6) Uani 1 1 d . . . . .
F6 F 0.91715(15) 0.71743(7) 0.41413(13) 0.0634(7) Uani 1 1 d . . . . .
F7 F 0.53924(12) 0.54300(6) 0.39187(9) 0.0462(5) Uani 1 1 d . . . . .
F8 F 0.5155(3) 0.52685(7) 0.29293(12) 0.1039(13) Uani 1 1 d . . . . .
F9 F 0.58747(14) 0.57426(7) 0.33006(12) 0.0638(7) Uani 1 1 d . . . . .
F10 F 0.46952(14) 0.58026(6) 0.25787(10) 0.0565(6) Uani 1 1 d . . . . .
F11 F 0.42094(16) 0.55009(10) 0.32043(15) 0.1024(13) Uani 1 1 d . . . . .
F12 F 0.49487(16) 0.59735(7) 0.35871(11) 0.0651(7) Uani 1 1 d . . . . .
F13 F 0.6431(6) 0.41168(15) 0.2822(2) 0.272(5) Uani 1 1 d . . . . .
F14 F 0.6727(4) 0.41097(14) 0.2011(3) 0.170(2) Uani 1 1 d . . . . .
F15 F 0.6916(4) 0.4586(2) 0.2678(2) 0.209(3) Uani 1 1 d . U . . .
F16 F 0.6119(4) 0.45922(10) 0.1777(2) 0.209(3) Uani 1 1 d . U . . .
F17 F 0.5582(5) 0.4141(3) 0.1898(4) 0.278(5) Uani 1 1 d . U . . .
F18 F 0.5778(3) 0.45601(18) 0.2665(3) 0.218(4) Uani 1 1 d . . . . .
F19 F 0.0155(3) 0.39665(18) 0.1973(2) 0.196(3) Uani 1 1 d . . . . .
F20 F -0.0023(4) 0.34721(14) 0.1499(3) 0.191(3) Uani 1 1 d . U . . .
F21 F 0.0676(2) 0.36462(13) 0.0937(2) 0.1297(16) Uani 1 1 d . . . . .
F22 F 0.1153(2) 0.36694(16) 0.1964(2) 0.160(2) Uani 1 1 d . . . . .
F23 F -0.0318(2) 0.39578(14) 0.09356(19) 0.1347(16) Uani 1 1 d . U . . .
F24 F 0.0844(4) 0.41553(16) 0.1419(3) 0.187(3) Uani 1 1 d . U . . .
F25 F 0.11826(16) 0.55300(7) 0.08991(11) 0.0668(7) Uani 1 1 d . . . . .
F26 F 0.16267(19) 0.50616(8) 0.15432(15) 0.0860(9) Uani 1 1 d . . . . .
F27 F 0.0396(2) 0.51045(10) 0.09620(19) 0.1180(14) Uani 1 1 d . . . . .
F28 F 0.0790(2) 0.51717(13) 0.20079(18) 0.1265(15) Uani 1 1 d . . . . .
F29 F 0.1621(2) 0.55858(8) 0.19387(13) 0.0921(11) Uani 1 1 d . . . . .
F30 F 0.0349(2) 0.56237(12) 0.13699(15) 0.1114(13) Uani 1 1 d . . . . .
F31 F 0.2857(3) 0.63241(11) 0.4426(2) 0.0549(12) Uani 0.521(2) 1 d . . P . .
F32 F 0.1992(2) 0.61003(13) 0.3533(2) 0.0556(12) Uani 0.521(2) 1 d . . P . .
F33 F 0.1613(3) 0.62756(16) 0.4326(3) 0.0755(15) Uani 0.521(2) 1 d . U P . .
F34 F 0.2532(3) 0.59207(16) 0.49834(19) 0.083 Uani 0.5214 1 d . . P . .
F35 F 0.2885(4) 0.57741(16) 0.4170(4) 0.125(3) Uani 0.521(2) 1 d . . P . .
F36 F 0.1673(4) 0.57020(17) 0.4086(3) 0.111(3) Uani 0.521(2) 1 d . . P . .
F37 F 0.0148(4) 0.60658(16) 0.5695(4) 0.095(2) Uani 0.479(2) 1 d . . P A 2
F38 F -0.0130(4) 0.55484(19) 0.5034(3) 0.0862(19) Uani 0.479(2) 1 d . . P A 2
F39 F -0.0374(4) 0.62501(17) 0.4700(3) 0.091(2) Uani 0.479(2) 1 d . . P A 2
F40 F -0.1124(4) 0.5864(3) 0.4568(4) 0.118(3) Uani 0.479(2) 1 d . . P A 2
F41 F -0.0252(5) 0.5787(2) 0.4105(4) 0.113(3) Uani 0.479(2) 1 d . . P A 2
F42 F 0.0676(5) 0.5922(2) 0.5014(5) 0.124(3) Uani 0.479(2) 1 d . . P A 2
N1 N 0.28598(15) 0.39211(7) 0.51225(13) 0.0317(6) Uani 1 1 d . . . . .
N2 N 0.34227(14) 0.37593(7) 0.49568(12) 0.0271(5) Uani 1 1 d . . . . .
N3 N 0.23928(14) 0.36557(7) 0.37685(12) 0.0287(6) Uani 1 1 d . . . . .
N4 N 0.18320(15) 0.38044(7) 0.39355(13) 0.0329(6) Uani 1 1 d . . . . .
N5 N 0.38753(14) 0.23941(7) 0.26042(11) 0.0258(5) Uani 1 1 d . . . . .
N6 N 0.34013(15) 0.08992(7) 0.38509(12) 0.0287(5) Uani 1 1 d . U . . .
N7 N 0.44784(15) 0.09176(7) 0.50177(12) 0.0295(6) Uani 1 1 d . . . . .
N8 N 0.45256(16) 0.05619(7) 0.50265(13) 0.0326(6) Uani 1 1 d . . . . .
N9 N 0.33951(16) 0.05393(7) 0.38712(13) 0.0357(6) Uani 1 1 d . . . . .
N10 N 0.25035(16) 0.00763(7) 0.44066(13) 0.0337(6) Uani 1 1 d . . . . .
N11 N 0.36196(16) 0.00450(7) 0.54824(12) 0.0331(6) Uani 1 1 d . . . . .
N12 N 0.59566(14) 0.24976(7) 0.53530(12) 0.0263(5) Uani 1 1 d . . . . .
N13 N 0.83775(15) 0.27096(7) 0.38706(12) 0.0309(6) Uani 1 1 d . . . . .
N14 N 0.73568(14) 0.27689(7) 0.26742(12) 0.0284(6) Uani 1 1 d . . . . .
N15 N 0.78840(15) 0.29981(8) 0.26114(13) 0.0340(6) Uani 1 1 d . . . . .
N16 N 0.89787(16) 0.28617(8) 0.37608(13) 0.0366(7) Uani 1 1 d . . . . .
N17 N 1.00037(15) 0.26175(8) 0.30927(13) 0.0344(6) Uani 1 1 d . . . . .
N18 N 0.90220(16) 0.28029(8) 0.20140(12) 0.0361(7) Uani 1 1 d . . . . .
N19 N 0.73249(14) 0.19608(7) 0.26279(12) 0.0284(6) Uani 1 1 d . . . . .
N20 N 0.83636(15) 0.19459(8) 0.37471(12) 0.0309(6) Uani 1 1 d . U . . .
N21 N 0.33965(15) 0.12862(7) 0.55093(12) 0.0306(5) Uani 1 1 d . U . . .
N22 N 0.23252(15) 0.12653(8) 0.44030(13) 0.0350(6) Uani 1 1 d . . . . .
N23 N 0.33348(15) 0.41072(7) 0.32505(12) 0.0302(6) Uani 1 1 d . . . . .
N24 N 0.43613(15) 0.41976(7) 0.43665(12) 0.0289(6) Uani 1 1 d . . . . .
N25 N 0.22773(16) 0.46428(7) 0.50578(13) 0.0349(6) Uani 1 1 d . . . . .
N26 N 0.13049(19) 0.45407(8) 0.39284(15) 0.0480(8) Uani 1 1 d . U . . .
N27 N 0.0586(3) 0.68084(13) 0.2077(2) 0.0799(13) Uani 1 1 d . . . . .
N28 N 0.3205(2) 0.48614(9) 0.41844(18) 0.0552(9) Uani 1 1 d . . . . .
N29 N 0.2323(2) 0.43859(8) 0.05652(16) 0.0497(8) Uani 1 1 d . . . . .
N30 N 0.6470(2) 0.32967(10) 0.86484(18) 0.0582(9) Uani 1 1 d . . . . .
N31 N 0.4953(3) 0.35911(12) 0.3481(3) 0.108(2) Uani 1 1 d . . . . .
N32 N 0.30519(18) 0.20879(10) 0.45994(16) 0.0490(8) Uani 1 1 d . . . . .
N33 N 1.1122(2) 0.43434(10) 0.76399(19) 0.0735(13) Uani 1 1 d . . . . .
N34 N 0.9294(8) 0.6591(2) 0.2951(6) 0.128(5) Uani 0.521(2) 1 d . . P . .
N35 N 0.7685(3) 0.38365(14) 0.0066(2) 0.1029(19) Uani 1 1 d . . . . .
N36 N 0.8168(5) 0.5687(2) 0.3598(4) 0.165(3) Uani 1 1 d . . . . .
N37 N 0.0487(4) 0.58248(18) 0.6338(3) 0.048 Uani 0.4786 1 d . . P A 1
P1 P 0.87270(5) 0.74415(3) 0.44312(4) 0.0408(2) Uani 1 1 d . . . . .
P2 P 0.50395(6) 0.56171(3) 0.32481(4) 0.0396(2) Uani 1 1 d . . . . .
P3 P 0.62147(11) 0.43433(3) 0.23008(7) 0.0842(5) Uani 1 1 d . U . . .
P4 P 0.04075(9) 0.37940(4) 0.14708(7) 0.0787(4) Uani 1 1 d . U . . .
P5 P 0.10017(7) 0.53476(4) 0.14643(6) 0.0642(3) Uani 1 1 d . . . . .
P6 P 0.22634(12) 0.60200(5) 0.42568(9) 0.0454(5) Uani 0.521(2) 1 d . U P . .
P7 P -0.0176(2) 0.58935(11) 0.4846(2) 0.0979(13) Uani 0.479(2) 1 d . . P A 2
Pd1 Pd 0.20802(2) 0.42195(2) 0.45061(2) 0.03138(7) Uani 1 1 d . . . . .
Pd2 Pd 0.33993(2) 0.39092(2) 0.40924(2) 0.02436(6) Uani 1 1 d . . . . .
Pd3 Pd 0.34207(2) 0.11080(2) 0.46827(2) 0.02636(7) Uani 1 1 d . U . . .
Pd4 Pd 0.35290(2) 0.03058(2) 0.46920(2) 0.02930(7) Uani 1 1 d . . . . .
Pd5 Pd 0.78283(2) 0.23529(2) 0.32223(2) 0.02609(7) Uani 1 1 d . U . . .
Pd6 Pd 0.89745(2) 0.28365(2) 0.28820(2) 0.03076(7) Uani 1 1 d . . . . .

loop_
_atom_site_aniso_label
_atom_site_aniso_U_11
_atom_site_aniso_U_22
_atom_site_aniso_U_33
_atom_site_aniso_U_23
_atom_site_aniso_U_13
_atom_site_aniso_U_12
C1 0.0225(17) 0.051(2) 0.050(2) -0.0095(17) 0.0158(15) 0.0017(15)
C2 0.0323(19) 0.0373(19) 0.042(2) -0.0065(15) 0.0139(15) -0.0014(14)
C3 0.0242(16) 0.0321(17) 0.0294(16) -0.0009(13) 0.0104(13) 0.0010(12)
C4 0.0273(16) 0.0284(16) 0.0284(16) -0.0017(12) 0.0162(13) -0.0011(12)
C5 0.0208(16) 0.0366(17) 0.0274(16) 0.0007(13) 0.0037(12) 0.0023(13)
C6 0.0256(16) 0.0361(17) 0.0243(15) -0.0055(13) 0.0041(13) 0.0021(13)
C7 0.0214(15) 0.0323(16) 0.0242(15) -0.0003(12) 0.0087(12) 0.0024(12)
C8 0.0164(15) 0.0391(18) 0.0224(15) -0.0005(13) 0.0037(12) 0.0057(12)
C9 0.0222(16) 0.0354(17) 0.0268(16) -0.0036(13) 0.0071(12) 0.0045(13)
C10 0.0225(16) 0.0408(18) 0.0232(15) 0.0003(13) 0.0081(12) 0.0040(13)
C11 0.0242(16) 0.0327(16) 0.0243(15) -0.0013(13) 0.0070(12) 0.0022(12)
C12 0.0277(17) 0.0339(17) 0.0317(17) -0.0053(14) 0.0104(13) -0.0004(13)
C13 0.046(2) 0.0358(18) 0.0360(19) -0.0093(15) 0.0154(16) -0.0036(15)
C14 0.047(2) 0.041(2) 0.0330(18) -0.0068(15) 0.0191(16) -0.0063(16)
C15 0.038(2) 0.049(2) 0.0301(18) 0.0055(16) 0.0020(15) -0.0008(16)
C16 0.038(2) 0.061(3) 0.038(2) 0.0041(18) 0.0044(16) -0.0017(18)
C17 0.039(2) 0.062(3) 0.050(2) -0.003(2) 0.0129(18) -0.0081(18)
C18 0.046(2) 0.054(2) 0.039(2) 0.0069(17) 0.0148(17) -0.0041(18)
C19 0.044(2) 0.0324(18) 0.0332(18) 0.0007(14) 0.0127(15) 0.0057(15)
C20 0.047(2) 0.0327(18) 0.0274(17) 0.0003(14) 0.0096(15) 0.0083(15)
C21 0.039(2) 0.0421(19) 0.0294(17) -0.0008(15) 0.0056(15) 0.0111(15)
C22 0.056(2) 0.048(2) 0.0292(18) 0.0003(16) 0.0057(17) 0.0148(15)
C23 0.070(3) 0.049(2) 0.0326(19) 0.0127(17) 0.0172(19) 0.0145(17)
C24 0.047(2) 0.045(2) 0.043(2) 0.0053(17) 0.0156(18) 0.0032(17)
C25 0.0377(19) 0.0290(17) 0.0375(18) -0.0008(14) 0.0065(15) 0.0119(14)
C26 0.0266(17) 0.0347(18) 0.0354(18) -0.0011(14) 0.0085(14) 0.0064(13)
C27 0.0317(17) 0.0295(16) 0.0240(15) -0.0031(12) 0.0082(13) 0.0029(13)
C28 0.0241(16) 0.0305(16) 0.0236(15) -0.0013(12) 0.0079(12) 0.0038(12)
C29 0.0288(18) 0.0367(18) 0.0339(18) 0.0078(14) 0.0014(14) 0.0082(14)
C30 0.0224(16) 0.0387(19) 0.0356(18) 0.0028(14) 0.0000(14) 0.0001(13)
C31 0.0257(16) 0.0307(16) 0.0249(15) 0.0002(12) 0.0121(13) 0.0013(12)
C32 0.0172(14) 0.0330(16) 0.0215(14) -0.0030(12) 0.0055(11) 0.0011(12)
C33 0.0229(16) 0.0362(17) 0.0221(15) 0.0009(13) 0.0079(12) 0.0010(13)
C34 0.0245(16) 0.0304(16) 0.0251(15) 0.0000(12) 0.0063(12) -0.0009(12)
C35 0.0218(15) 0.0289(15) 0.0258(15) -0.0047(12) 0.0086(12) -0.0030(12)
C36 0.0269(16) 0.0277(16) 0.0279(16) -0.0048(12) 0.0111(13) -0.0019(12)
C37 0.040(2) 0.0355(18) 0.0353(18) -0.0005(14) 0.0209(15) 0.0015(15)
C38 0.0344(19) 0.047(2) 0.0332(18) -0.0059(15) 0.0188(15) 0.0073(15)
C39 0.0369(18) 0.0286(16) 0.0283(16) 0.0014(13) 0.0207(14) 0.0017(13)
C40 0.0281(17) 0.0292(16) 0.0269(16) 0.0033(13) 0.0109(13) 0.0003(13)
C41 0.0206(15) 0.0325(16) 0.0225(15) 0.0047(12) 0.0069(12) 0.0023(12)
C42 0.0298(17) 0.0374(18) 0.0223(15) -0.0008(13) 0.0051(13) -0.0008(13)
C43 0.0227(16) 0.0471(19) 0.0202(15) -0.0070(13) 0.0078(12) -0.0021(13)
C44 0.0214(16) 0.0484(19) 0.0193(15) 0.0029(13) 0.0079(12) 0.0027(14)
C45 0.0234(16) 0.052(2) 0.0215(15) -0.0010(14) 0.0100(13) -0.0008(14)
C46 0.0312(19) 0.069(3) 0.0323(18) -0.0126(17) 0.0127(15) -0.0178(17)
C47 0.0312(19) 0.071(3) 0.0313(18) -0.0171(18) 0.0136(15) -0.0111(17)
C48 0.0255(18) 0.072(3) 0.0294(18) -0.0030(17) 0.0065(14) -0.0085(17)
C49 0.032(2) 0.072(3) 0.048(2) -0.001(2) 0.0067(17) -0.0007(19)
C50 0.036(2) 0.081(3) 0.064(3) -0.006(2) 0.019(2) 0.004(2)
C51 0.039(2) 0.077(3) 0.054(3) -0.014(2) 0.0252(19) -0.001(2)
C52 0.0262(18) 0.060(2) 0.0345(18) -0.0047(16) 0.0165(14) -0.0077(16)
C53 0.039(2) 0.067(3) 0.0319(19) -0.0090(17) 0.0186(16) -0.0148(18)
C54 0.040(2) 0.080(3) 0.0252(18) 0.0013(18) 0.0053(16) -0.0167(19)
C55 0.057(3) 0.097(4) 0.0212(19) 0.003(2) 0.0054(18) -0.025(2)
C56 0.071(3) 0.108(4) 0.027(2) -0.010(2) 0.020(2) -0.028(3)
C57 0.055(3) 0.095(4) 0.036(2) -0.010(2) 0.0255(19) -0.011(2)
C58 0.036(2) 0.040(2) 0.045(2) 0.0104(16) 0.0124(16) -0.0047(15)
C59 0.041(2) 0.0335(18) 0.043(2) 0.0021(15) 0.0103(16) 0.0018(15)
C60 0.0278(17) 0.0355(17) 0.0319(17) 0.0004(14) 0.0127(14) 0.0014(13)
C61 0.0285(17) 0.0324(17) 0.0261(16) -0.0038(13) 0.0126(13) 0.0042(13)
C62 0.0199(16) 0.0410(18) 0.0287(16) 0.0044(14) 0.0041(13) 0.0044(13)
C63 0.0285(17) 0.0326(17) 0.0306(17) 0.0062(13) 0.0100(13) -0.0005(13)
C64 0.0255(16) 0.0316(16) 0.0230(15) -0.0048(12) 0.0110(12) 0.0019(12)
C65 0.0292(17) 0.0365(17) 0.0246(16) 0.0028(13) 0.0085(13) 0.0073(13)
C66 0.0320(18) 0.0360(18) 0.0287(17) 0.0025(13) 0.0142(14) 0.0067(14)
C67 0.0268(17) 0.0389(18) 0.0256(16) 0.0057(13) 0.0095(13) 0.0037(13)
C68 0.0303(18) 0.047(2) 0.0302(17) 0.0064(15) 0.0054(14) -0.0008(15)
C69 0.049(2) 0.040(2) 0.044(2) -0.0024(17) 0.0068(18) -0.0072(17)
C70 0.048(2) 0.0351(19) 0.046(2) 0.0077(16) 0.0039(18) 0.0025(16)
C71 0.0262(17) 0.0422(19) 0.0333(18) 0.0094(15) 0.0063(14) 0.0058(14)
C72 0.0313(18) 0.044(2) 0.0346(18) 0.0070(15) 0.0096(15) 0.0052(15)
C73 0.0227(17) 0.060(2) 0.0262(17) -0.0001(15) 0.0074(13) 0.0052(15)
C74 0.032(2) 0.070(3) 0.0318(19) 0.0073(18) 0.0027(15) 0.0160(18)
C75 0.054(3) 0.058(3) 0.047(2) 0.016(2) -0.0019(19) 0.010(2)
C76 0.048(2) 0.050(2) 0.053(2) 0.0124(19) -0.0027(19) 0.0095(19)
C77 0.0236(16) 0.0367(17) 0.0282(16) -0.0020(13) 0.0101(13) -0.0018(13)
C78 0.0279(17) 0.0385(18) 0.0281(16) -0.0015(13) 0.0134(13) 0.0047(13)
C79 0.0231(16) 0.0309(17) 0.0368(18) 0.0001(14) 0.0088(13) 0.0061(13)
C80 0.0256(17) 0.0342(18) 0.0341(17) 0.0007(14) 0.0046(14) 0.0000(13)
C81 0.0342(18) 0.0366(18) 0.0317(17) -0.0063(14) 0.0140(14) -0.0031(14)
C82 0.048(2) 0.044(2) 0.0351(19) -0.0080(16) 0.0109(16) -0.0068(17)
C83 0.061(3) 0.039(2) 0.041(2) -0.0143(16) 0.0240(19) -0.0047(18)
C84 0.047(2) 0.0343(19) 0.052(2) -0.0063(16) 0.0270(18) 0.0020(16)
C85 0.0358(19) 0.0286(17) 0.0414(19) -0.0009(14) 0.0150(15) 0.0028(14)
C86 0.0308(18) 0.0420(19) 0.0388(19) 0.0101(15) 0.0157(15) 0.0080(14)
C87 0.032(2) 0.080(3) 0.034(2) 0.0060(19) 0.0142(16) 0.0065(19)
C88 0.031(2) 0.150(5) 0.038(2) 0.019(3) 0.0044(18) 0.018(3)
C89 0.031(2) 0.130(5) 0.058(3) 0.024(3) 0.018(2) 0.032(3)
C90 0.046(2) 0.072(3) 0.043(2) 0.013(2) 0.0215(19) 0.023(2)
C91 0.0311(17) 0.0311(16) 0.0261(16) -0.0050(13) 0.0086(13) 0.0029(13)
C92 0.0243(16) 0.0381(18) 0.0267(16) -0.0044(13) 0.0120(13) -0.0010(13)
C93 0.0189(16) 0.0407(19) 0.0364(18) -0.0079(14) 0.0029(13) -0.0017(13)
C94 0.0274(17) 0.0350(18) 0.0333(17) -0.0100(14) 0.0074(14) 0.0013(13)
C95 0.0334(18) 0.0393(19) 0.0294(17) 0.0057(14) 0.0002(14) -0.0039(15)
C96 0.049(2) 0.051(2) 0.0324(19) 0.0062(17) -0.0045(17) -0.0092(18)
C97 0.059(3) 0.066(3) 0.032(2) 0.0171(18) 0.0034(18) -0.022(2)
C98 0.060(3) 0.053(2) 0.0298(19) 0.0105(17) 0.0029(17) -0.023(2)
C99 0.039(2) 0.0368(18) 0.0285(17) 0.0051(14) 0.0058(15) -0.0032(15)
C100 0.0317(18) 0.0355(18) 0.0283(17) 0.0032(14) 0.0065(14) -0.0047(14)
C101 0.0317(18) 0.0353(18) 0.0278(17) 0.0019(13) 0.0059(14) -0.0036(14)
C102 0.041(2) 0.057(2) 0.0277(18) 0.0000(16) 0.0014(15) -0.0139(17)
C103 0.047(2) 0.061(3) 0.038(2) 0.0023(18) 0.0061(17) -0.0287(19)
C104 0.043(2) 0.053(2) 0.0355(19) 0.0080(17) 0.0039(16) -0.0216(18)
C105 0.045(2) 0.039(2) 0.0353(19) -0.0047(15) 0.0140(16) 0.0073(16)
C106 0.056(2) 0.044(2) 0.043(2) -0.0106(17) 0.0184(18) 0.0008(18)
C107 0.072(3) 0.044(2) 0.064(3) -0.015(2) 0.030(2) 0.001(2)
C108 0.079(3) 0.042(2) 0.067(3) -0.007(2) 0.021(3) 0.020(2)
C109 0.053(2) 0.043(2) 0.055(2) -0.0061(18) 0.020(2) 0.0107(18)
C110 0.054(3) 0.046(2) 0.062(3) 0.003(2) 0.003(2) 0.0182(19)
C111 0.060(3) 0.061(3) 0.053(2) 0.000(2) -0.0014(19) 0.012(2)
C112 0.123(5) 0.069(4) 0.076(4) -0.006(3) -0.034(4) 0.028(3)
C113 0.114(5) 0.072(4) 0.124(6) -0.001(4) -0.050(4) 0.030(4)
C114 0.083(4) 0.063(3) 0.097(4) -0.008(3) -0.023(3) 0.033(3)
C115 0.050(3) 0.132(5) 0.066(3) -0.020(3) 0.021(3) -0.001(3)
C116 0.103(5) 0.127(6) 0.092(5) -0.013(4) -0.014(4) 0.022(4)
C117 0.045(2) 0.047(2) 0.060(3) -0.002(2) 0.008(2) -0.0112(18)
C118 0.067(4) 0.131(6) 0.084(4) 0.050(4) -0.006(3) -0.014(4)
C119 0.060(3) 0.044(2) 0.041(2) 0.0029(17) 0.011(2) -0.0065(19)
C120 0.060(3) 0.095(4) 0.098(4) 0.028(3) -0.003(3) -0.010(3)
C121 0.042(2) 0.045(2) 0.0340(19) 0.0055(16) 0.0115(16) -0.0056(17)
C122 0.061(3) 0.047(2) 0.043(2) 0.0021(17) 0.0201(19) -0.0025(19)
C123 0.071(3) 0.047(2) 0.061(3) 0.009(2) 0.038(2) 0.003(2)
C124 0.085(4) 0.112(5) 0.072(4) 0.032(3) 0.016(3) 0.008(4)
C125 0.0203(18) 0.069(3) 0.039(2) -0.0045(18) 0.0100(15) -0.0043(17)
C126 0.037(2) 0.056(2) 0.054(2) -0.0038(19) 0.0129(18) -0.0071(18)
C127 0.110(6) 0.119(6) 0.088(5) -0.020(4) -0.017(4) 0.016(5)
C128 0.094(5) 0.176(8) 0.100(5) -0.039(5) 0.001(4) 0.028(5)
C131 0.124(5) 0.099(4) 0.057(3) 0.050(3) -0.031(3) -0.085(4)
C132 0.099(6) 0.249(12) 0.108(6) 0.080(7) 0.042(5) 0.039(6)
C133 0.105(5) 0.123(6) 0.068(4) 0.000(4) 0.035(4) -0.007(5)
C134 0.223(12) 0.226(13) 0.100(7) 0.024(8) 0.063(7) 0.027(10)
C135 0.145(10) 0.040(4) 0.047(5) 0.020(4) 0.064(6) 0.026(5)
C137 0.057(6) 0.062(6) 0.083(7) 0.015(5) 0.026(5) 0.000(5)
C138 0.025(4) 0.046(4) 0.058(5) -0.007(4) 0.007(3) 0.018(3)
F1 0.0472(13) 0.0785(17) 0.0382(12) 0.0186(11) 0.0095(10) -0.0024(12)
F2 0.0465(14) 0.0735(17) 0.0451(13) 0.0119(12) -0.0050(11) -0.0091(12)
F3 0.0776(18) 0.0620(15) 0.0553(15) 0.0044(12) 0.0334(13) 0.0163(13)
F4 0.0466(13) 0.0671(15) 0.0448(13) 0.0100(11) 0.0151(10) 0.0065(11)
F5 0.0406(13) 0.0917(18) 0.0381(12) 0.0014(12) 0.0061(10) -0.0161(12)
F6 0.0628(16) 0.0708(17) 0.0701(17) -0.0044(13) 0.0400(14) -0.0003(12)
F7 0.0504(13) 0.0542(13) 0.0302(10) 0.0066(9) 0.0089(9) -0.0056(10)
F8 0.205(4) 0.0497(16) 0.0346(14) -0.0073(12) 0.0124(18) 0.0138(19)
F9 0.0541(15) 0.0842(18) 0.0538(15) 0.0207(13) 0.0196(12) -0.0044(13)
F10 0.0733(16) 0.0582(14) 0.0260(11) 0.0082(10) 0.0014(10) -0.0129(12)
F11 0.0542(17) 0.149(3) 0.078(2) 0.055(2) -0.0103(15) -0.0471(19)
F12 0.0817(18) 0.0672(16) 0.0392(13) -0.0024(11) 0.0116(12) 0.0185(14)
F13 0.596(15) 0.142(5) 0.105(4) 0.062(3) 0.153(6) 0.149(7)
F14 0.262(7) 0.137(4) 0.167(5) 0.010(4) 0.145(5) 0.051(4)
F15 0.212(6) 0.284(8) 0.103(4) -0.052(4) 0.019(4) -0.123(5)
F16 0.383(9) 0.061(2) 0.105(3) 0.034(2) -0.015(4) -0.015(4)
F17 0.259(8) 0.363(11) 0.195(7) -0.068(7) 0.054(6) -0.223(8)
F18 0.147(5) 0.216(6) 0.250(7) -0.136(6) 0.015(4) 0.065(4)
F19 0.192(5) 0.265(7) 0.102(3) -0.097(4) 0.015(3) 0.056(5)
F20 0.219(6) 0.128(4) 0.272(7) -0.048(4) 0.141(6) -0.080(4)
F21 0.095(3) 0.177(4) 0.118(3) -0.021(3) 0.037(2) 0.041(3)
F22 0.094(3) 0.223(6) 0.113(3) 0.051(3) -0.031(2) -0.020(3)
F23 0.096(2) 0.196(5) 0.092(3) 0.007(3) 0.0064(18) 0.060(2)
F24 0.177(4) 0.162(4) 0.200(6) 0.041(4) 0.037(4) -0.064(4)
F25 0.0857(19) 0.0733(17) 0.0433(13) -0.0016(12) 0.0247(13) -0.0058(14)
F26 0.101(2) 0.0662(18) 0.080(2) -0.0034(15) 0.0174(18) 0.0034(16)
F27 0.094(3) 0.103(3) 0.116(3) 0.000(2) -0.017(2) -0.043(2)
F28 0.098(3) 0.188(4) 0.103(3) 0.059(3) 0.047(2) -0.005(3)
F29 0.117(3) 0.0626(17) 0.0583(17) -0.0014(14) -0.0190(17) -0.0076(17)
F30 0.087(2) 0.183(4) 0.068(2) 0.010(2) 0.0311(18) 0.057(2)
F31 0.060(3) 0.051(3) 0.057(3) -0.021(2) 0.025(2) -0.016(2)
F32 0.045(3) 0.078(3) 0.040(2) 0.002(2) 0.010(2) -0.006(2)
F33 0.051(3) 0.106(4) 0.081(4) -0.019(3) 0.037(3) -0.011(2)
F34 0.107 0.104 0.013 0.012 -0.013 -0.018
F35 0.089(5) 0.074(4) 0.151(7) -0.048(4) -0.039(4) 0.043(3)
F36 0.133(6) 0.096(4) 0.054(3) 0.009(3) -0.032(3) -0.081(4)
F37 0.134(6) 0.069(4) 0.128(6) 0.028(4) 0.104(5) 0.045(4)
F38 0.072(4) 0.098(5) 0.098(5) 0.009(4) 0.043(4) -0.003(4)
F39 0.087(4) 0.070(4) 0.079(4) -0.017(3) -0.021(3) 0.025(3)
F40 0.080(5) 0.166(8) 0.117(6) -0.017(6) 0.045(5) -0.006(5)
F41 0.109(6) 0.132(7) 0.111(6) -0.031(5) 0.056(5) -0.009(5)
F42 0.096(6) 0.133(7) 0.141(8) -0.011(6) 0.039(5) 0.004(5)
N1 0.0268(14) 0.0332(15) 0.0362(15) -0.0037(12) 0.0123(12) 0.0074(11)
N2 0.0259(14) 0.0281(13) 0.0294(14) -0.0045(11) 0.0124(11) 0.0033(10)
N3 0.0216(13) 0.0365(15) 0.0298(14) -0.0058(11) 0.0110(11) 0.0005(11)
N4 0.0228(14) 0.0401(16) 0.0391(16) -0.0089(12) 0.0148(12) 0.0020(11)
N5 0.0213(13) 0.0321(14) 0.0228(13) -0.0009(10) 0.0060(10) 0.0029(10)
N6 0.0271(14) 0.0285(14) 0.0279(11) -0.0017(10) 0.0062(11) 0.0024(11)
N7 0.0306(15) 0.0279(14) 0.0274(14) -0.0047(11) 0.0067(11) 0.0036(11)
N8 0.0336(15) 0.0246(13) 0.0354(15) -0.0024(11) 0.0065(12) 0.0066(11)
N9 0.0379(16) 0.0322(15) 0.0328(15) -0.0022(12) 0.0065(12) 0.0012(12)
N10 0.0358(16) 0.0327(15) 0.0304(14) -0.0001(12) 0.0086(12) 0.0039(12)
N11 0.0376(16) 0.0319(14) 0.0289(14) -0.0021(11) 0.0100(12) 0.0076(12)
N12 0.0215(13) 0.0306(14) 0.0297(14) 0.0017(11) 0.0125(11) 0.0015(10)
N13 0.0249(14) 0.0461(16) 0.0240(13) -0.0009(12) 0.0115(11) -0.0018(12)
N14 0.0210(13) 0.0376(15) 0.0288(14) -0.0003(11) 0.0112(11) 0.0002(11)
N15 0.0254(14) 0.0453(17) 0.0324(15) 0.0041(12) 0.0113(12) -0.0062(12)
N16 0.0279(15) 0.0568(19) 0.0267(14) -0.0041(13) 0.0114(12) -0.0075(13)
N17 0.0216(14) 0.0554(18) 0.0296(14) -0.0009(13) 0.0134(11) -0.0072(12)
N18 0.0304(16) 0.0580(19) 0.0185(13) -0.0018(12) 0.0068(11) -0.0101(13)
N19 0.0241(14) 0.0372(15) 0.0244(13) 0.0006(11) 0.0092(11) 0.0023(11)
N20 0.0224(14) 0.0486(15) 0.0225(13) 0.0041(10) 0.0086(11) 0.0079(11)
N21 0.0342(15) 0.0277(13) 0.0319(11) -0.0014(10) 0.0139(12) 0.0020(11)
N22 0.0254(14) 0.0469(17) 0.0326(15) 0.0099(13) 0.0099(12) 0.0061(12)
N23 0.0276(14) 0.0321(14) 0.0278(14) -0.0002(11) 0.0056(11) -0.0047(11)
N24 0.0234(14) 0.0308(14) 0.0312(14) 0.0016(11) 0.0076(11) -0.0019(10)
N25 0.0367(16) 0.0364(15) 0.0344(15) -0.0021(12) 0.0158(13) 0.0097(12)
N26 0.0462(19) 0.0442(18) 0.0468(17) -0.0036(15) 0.0071(14) 0.0086(14)
N27 0.067(3) 0.095(3) 0.080(3) -0.003(3) 0.030(3) 0.003(2)
N28 0.055(2) 0.052(2) 0.054(2) -0.0036(18) 0.0118(18) -0.0036(17)
N29 0.064(3) 0.0378(18) 0.047(2) 0.0030(15) 0.0195(18) -0.0059(16)
N30 0.049(2) 0.061(2) 0.057(2) -0.0011(18) 0.0089(17) -0.0034(18)
N31 0.073(3) 0.065(3) 0.204(7) 0.018(3) 0.071(4) -0.002(2)
N32 0.0335(18) 0.065(2) 0.053(2) -0.0066(17) 0.0208(15) 0.0037(15)
N33 0.076(3) 0.048(2) 0.059(2) -0.0146(18) -0.025(2) 0.0153(19)
N34 0.241(14) 0.056(5) 0.169(11) 0.036(6) 0.175(12) 0.045(7)
N35 0.111(4) 0.099(4) 0.071(3) 0.028(3) -0.005(3) -0.060(3)
N36 0.184(9) 0.162(8) 0.165(8) -0.032(6) 0.080(7) -0.015(6)
N37 0.040 0.047 0.040 0.017 -0.008 -0.014
P1 0.0341(5) 0.0559(6) 0.0307(5) 0.0013(4) 0.0089(4) -0.0001(4)
P2 0.0471(6) 0.0451(5) 0.0235(4) 0.0017(4) 0.0081(4) -0.0072(4)
P3 0.1267(13) 0.0433(7) 0.0555(8) -0.0019(5) -0.0034(8) 0.0249(7)
P4 0.0686(9) 0.0853(9) 0.0605(8) -0.0157(7) -0.0058(6) -0.0025(7)
P5 0.0449(7) 0.0949(10) 0.0495(7) 0.0096(6) 0.0117(5) -0.0134(6)
P6 0.0599(13) 0.0278(9) 0.0357(10) 0.0024(7) -0.0001(9) -0.0052(8)
P7 0.073(2) 0.114(3) 0.135(3) 0.007(2) 0.072(2) 0.020(2)
Pd1 0.02776(14) 0.03479(14) 0.03222(14) -0.00403(10) 0.01112(11) 0.00670(10)
Pd2 0.02091(13) 0.02709(13) 0.02425(12) -0.00135(9) 0.00669(9) 0.00030(9)
Pd3 0.02441(13) 0.02853(13) 0.02488(13) 0.00001(9) 0.00682(10) 0.00437(9)
Pd4 0.03076(14) 0.02729(13) 0.02702(13) -0.00128(9) 0.00625(10) 0.00297(9)
Pd5 0.02061(13) 0.03783(14) 0.02033(12) 0.00129(9) 0.00766(9) 0.00190(9)
Pd6 0.02243(13) 0.04946(16) 0.02165(13) -0.00019(10) 0.00917(10) -0.00531(10)

loop_
_atom_type_symbol
_atom_type_description
_atom_type_scat_dispersion_real
_atom_type_scat_dispersion_imag
_atom_type_scat_source
C C 0.0030 0.0020 'International Tables Vol C Tables 4.2.6.8 and 6.1.1.4'
H H 0.0000 0.0000 'International Tables Vol C Tables 4.2.6.8 and 6.1.1.4'
F F 0.0170 0.0100 'International Tables Vol C Tables 4.2.6.8 and 6.1.1.4'
N N 0.0060 0.0030 'International Tables Vol C Tables 4.2.6.8 and 6.1.1.4'
P P 0.1000 0.0920 'International Tables Vol C Tables 4.2.6.8 and 6.1.1.4'
Pd Pd -1.0140 0.9840 'International Tables Vol C Tables 4.2.6.8 and 6.1.1.4'

loop_
_geom_angle_atom_site_label_1
_geom_angle_atom_site_label_2
_geom_angle_atom_site_label_3
_geom_angle
N4 C1 C2 109.8(3)
N4 C1 H1 125.1
C2 C1 H1 125.1
C1 C2 C3 105.5(3)
C1 C2 H2 127.3
C3 C2 H2 127.3
N3 C3 C2 108.3(3)
N3 C3 C4 123.1(3)
C2 C3 C4 128.5(3)
C5 C4 C94 117.5(3)
C5 C4 C3 121.1(3)
C94 C4 C3 121.3(3)
C6 C5 C4 120.9(3)
C6 C5 H5 119.5
C4 C5 H5 119.5
C7 C6 C5 120.0(3)
C7 C6 H6 120.0
C5 C6 H6 120.0
C93 C7 C6 120.5(3)
C93 C7 N5 119.7(3)
C6 C7 N5 119.7(3)
N5 C8 C9 121.7(3)
N5 C8 C92 119.9(3)
C9 C8 C92 118.4(3)
C10 C9 C8 120.9(3)
C10 C9 H9 119.6
C8 C9 H9 119.6
C9 C10 C11 121.0(3)
C9 C10 H10 119.5
C11 C10 H10 119.5
C10 C11 C91 117.8(3)
C10 C11 C12 123.0(3)
C91 C11 C12 119.3(3)
N6 C12 C14 108.3(3)
N6 C12 C11 124.5(3)
C14 C12 C11 127.2(3)
N9 C13 C14 108.8(3)
N9 C13 H13 125.6
C14 C13 H13 125.6
C13 C14 C12 106.0(3)
C13 C14 H14 127.0
C12 C14 H14 127.0
N10 C15 C16 121.9(3)
N10 C15 H15 119.0
C16 C15 H15 119.0
C15 C16 C17 118.9(4)
C15 C16 H16 120.6
C17 C16 H16 120.6
C18 C17 C16 119.0(4)
C18 C17 H17 120.5
C16 C17 H17 120.5
C19 C18 C17 120.2(4)
C19 C18 H18 119.9
C17 C18 H18 119.9
N10 C19 C18 121.1(3)
N10 C19 C20 114.0(3)
C18 C19 C20 124.8(3)
C24 C20 N11 120.4(3)
C24 C20 C19 124.4(4)
N11 C20 C19 115.2(3)
N11 C21 C22 122.5(4)
N11 C21 H21 118.8
C22 C21 H21 118.8
C21 C22 C23 118.2(4)
C21 C22 H22 120.9
C23 C22 H22 120.9
C24 C23 C22 119.9(4)
C24 C23 H23 120.0
C22 C23 H23 120.0
C20 C24 C23 119.5(4)
C20 C24 H24 120.2
C23 C24 H24 120.2
N8 C25 C26 109.0(3)
N8 C25 H25 125.5
C26 C25 H25 125.5
C25 C26 C27 106.9(3)
C25 C26 H26 126.5
C27 C26 H26 126.5
N7 C27 C26 107.6(3)
N7 C27 C28 122.4(3)
C26 C27 C28 130.0(3)
C80 C28 C29 117.9(3)
C80 C28 C27 122.8(3)
C29 C28 C27 119.3(3)
C30 C29 C28 120.7(3)
C30 C29 H29 119.7
C28 C29 H29 119.7
C31 C30 C29 120.8(3)
C31 C30 H30 119.6
C29 C30 H30 119.6
C30 C31 C79 119.4(3)
C30 C31 N12 119.2(3)
C79 C31 N12 121.4(3)
C40 C32 C33 118.5(3)
C40 C32 N12 120.0(3)
C33 C32 N12 121.6(3)
C34 C33 C32 120.7(3)
C34 C33 H33 119.7
C32 C33 H33 119.7
C33 C34 C35 120.7(3)
C33 C34 H34 119.7
C35 C34 H34 119.7
C34 C35 C39 118.1(3)
C34 C35 C36 123.9(3)
C39 C35 C36 117.9(3)
N2 C36 C37 108.8(3)
N2 C36 C35 124.3(3)
C37 C36 C35 126.9(3)
C38 C37 C36 105.6(3)
C38 C37 H37 127.2
C36 C37 H37 127.2
N1 C38 C37 109.7(3)
N1 C38 H38 125.1
C37 C38 H38 125.1
C40 C39 C35 121.6(3)
C40 C39 H39 119.2
C35 C39 H39 119.2
C39 C40 C32 120.5(3)
C39 C40 H40 119.8
C32 C40 H40 119.8
C42 C41 C78 119.3(3)
C42 C41 N12 121.0(3)
C78 C41 N12 119.7(3)
C41 C42 C43 120.6(3)
C41 C42 H42 119.7
C43 C42 H42 119.7
C44 C43 C42 120.9(3)
C44 C43 H43 119.6
C42 C43 H43 119.6
C43 C44 C77 118.3(3)
C43 C44 C45 123.0(3)
C77 C44 C45 118.7(3)
N13 C45 C47 107.9(3)
N13 C45 C44 123.1(3)
C47 C45 C44 128.9(3)
N16 C46 C47 109.5(3)
N16 C46 H46 125.3
C47 C46 H46 125.3
C46 C47 C45 105.6(3)
C46 C47 H47 127.2
C45 C47 H47 127.2
N17 C48 C49 122.4(4)
N17 C48 H48 118.8
C49 C48 H48 118.8
C48 C49 C50 119.2(4)
C48 C49 H49 120.4
C50 C49 H49 120.4
C49 C50 C51 119.2(4)
C49 C50 H50 120.4
C51 C50 H50 120.4
C52 C51 C50 119.0(4)
C52 C51 H51 120.5
C50 C51 H51 120.5
C51 C52 N17 122.1(3)
C51 C52 C53 124.1(3)
N17 C52 C53 113.8(3)
N18 C53 C57 121.1(4)
N18 C53 C52 115.5(3)
C57 C53 C52 123.4(4)
N18 C54 C55 122.3(4)
N18 C54 H54 118.9
C55 C54 H54 118.9
C56 C55 C54 118.1(4)
C56 C55 H55 121.0
C54 C55 H55 121.0
C55 C56 C57 120.3(4)
C55 C56 H56 119.8
C57 C56 H56 119.8
C53 C57 C56 119.1(5)
C53 C57 H57 120.4
C56 C57 H57 120.4
N15 C58 C59 110.1(3)
N15 C58 H58 125.0
C59 C58 H58 125.0
C58 C59 C60 105.8(3)
C58 C59 H59 127.1
C60 C59 H59 127.1
N14 C60 C59 108.2(3)
N14 C60 C61 123.8(3)
C59 C60 C61 128.0(3)
C62 C61 C66 118.0(3)
C62 C61 C60 123.1(3)
C66 C61 C60 118.9(3)
C63 C62 C61 121.5(3)
C63 C62 H62 119.3
C61 C62 H62 119.3
C62 C63 C64 120.0(3)
C62 C63 H63 120.0
C64 C63 H63 120.0
C65 C64 C63 119.6(3)
C65 C64 N5 118.2(3)
C63 C64 N5 122.1(3)
C64 C65 C66 120.4(3)
C64 C65 H65 119.8
C66 C65 H65 119.8
C65 C66 C61 120.4(3)
C65 C66 H66 119.8
C61 C66 H66 119.8
N19 C67 C68 122.1(3)
N19 C67 H67 118.9
C68 C67 H67 118.9
C69 C68 C67 119.2(3)
C69 C68 H68 120.4
C67 C68 H68 120.4
C68 C69 C70 119.2(4)
C68 C69 H69 120.4
C70 C69 H69 120.4
C71 C70 C69 119.3(3)
C71 C70 H70 120.4
C69 C70 H70 120.4
N19 C71 C70 121.7(3)
N19 C71 C72 114.5(3)
C70 C71 C72 123.7(3)
N20 C72 C76 121.7(3)
N20 C72 C71 114.5(3)
C76 C72 C71 123.8(3)
N20 C73 C74 122.4(4)
N20 C73 H73 118.8
C74 C73 H73 118.8
C75 C74 C73 117.8(3)
C75 C74 H74 121.1
C73 C74 H74 121.1
C74 C75 C76 120.5(4)
C74 C75 H75 119.7
C76 C75 H75 119.7
C72 C76 C75 118.4(4)
C72 C76 H76 120.8
C75 C76 H76 120.8
C78 C77 C44 121.0(3)
C78 C77 H77 119.5
C44 C77 H77 119.5
C77 C78 C41 119.8(3)
C77 C78 H78 120.1
C41 C78 H78 120.1
C31 C79 C80 119.9(3)
C31 C79 H79 120.1
C80 C79 H79 120.1
C79 C80 C28 121.4(3)
C79 C80 H80 119.3
C28 C80 H80 119.3
N21 C81 C82 122.4(3)
N21 C81 H81 118.8
C82 C81 H81 118.8
C83 C82 C81 118.4(4)
C83 C82 H82 120.8
C81 C82 H82 120.8
C82 C83 C84 119.3(3)
C82 C83 H83 120.4
C84 C83 H83 120.4
C85 C84 C83 120.0(3)
C85 C84 H84 120.0
C83 C84 H84 120.0
N21 C85 C84 120.3(3)
N21 C85 C86 115.1(3)
C84 C85 C86 124.6(3)
N22 C86 C90 120.5(3)
N22 C86 C85 115.3(3)
C90 C86 C85 124.2(3)
N22 C87 C88 121.4(4)
N22 C87 H87 119.3
C88 C87 H87 119.3
C87 C88 C89 118.8(4)
C87 C88 H88 120.6
C89 C88 H88 120.6
C90 C89 C88 120.6(4)
C90 C89 H89 119.7
C88 C89 H89 119.7
C89 C90 C86 118.7(4)
C89 C90 H90 120.6
C86 C90 H90 120.6
C92 C91 C11 121.3(3)
C92 C91 H91 119.4
C11 C91 H91 119.4
C91 C92 C8 120.7(3)
C91 C92 H92 119.7
C8 C92 H92 119.7
C7 C93 C94 119.1(3)
C7 C93 H93 120.4
C94 C93 H93 120.4
C93 C94 C4 121.7(3)
C93 C94 H94 119.1
C4 C94 H94 119.1
N23 C95 C96 121.8(3)
N23 C95 H95 119.1
C96 C95 H95 119.1
C97 C96 C95 118.0(3)
C97 C96 H96 121.0
C95 C96 H96 121.0
C98 C97 C96 120.9(4)
C98 C97 H97 119.6
C96 C97 H97 119.6
C97 C98 C99 118.7(4)
C97 C98 H98 120.6
C99 C98 H98 120.6
N23 C99 C98 120.5(3)
N23 C99 C100 114.8(3)
C98 C99 C100 124.6(3)
N24 C100 C104 120.1(3)
N24 C100 C99 115.5(3)
C104 C100 C99 124.2(3)
N24 C101 C102 121.2(3)
N24 C101 H101 119.4
C102 C101 H101 119.4
C103 C102 C101 119.5(3)
C103 C102 H102 120.3
C101 C102 H102 120.3
C104 C103 C102 119.5(3)
C104 C103 H103 120.3
C102 C103 H103 120.3
C103 C104 C100 119.5(3)
C103 C104 H104 120.2
C100 C104 H104 120.2
N25 C105 C106 122.3(3)
N25 C105 H105 118.8
C106 C105 H105 118.8
C107 C106 C105 118.3(4)
C107 C106 H106 120.8
C105 C106 H106 120.8
C106 C107 C108 119.7(4)
C106 C107 H107 120.1
C108 C107 H107 120.1
C107 C108 C109 119.2(4)
C107 C108 H108 120.4
C109 C108 H108 120.4
N25 C109 C108 120.6(4)
N25 C109 C110 114.0(3)
C108 C109 C110 125.2(4)
N26 C110 C114 120.4(4)
N26 C110 C109 115.7(3)
C114 C110 C109 123.7(4)
C112 C111 N26 123.0(5)
C112 C111 H111 118.5
N26 C111 H111 118.5
C111 C112 C113 117.4(5)
C111 C112 H112 121.3
C113 C112 H112 121.3
C114 C113 C112 120.6(5)
C114 C113 H113 119.7
C112 C113 H113 119.7
C113 C114 C110 118.5(5)
C113 C114 H114 120.7
C110 C114 H114 120.7
N27 C115 C116 177.4(8)
C115 C116 H11A 109.5
C115 C116 H11B 109.5
H11A C116 H11B 109.5
C115 C116 H11C 109.5
H11A C116 H11C 109.5
H11B C116 H11C 109.5
N28 C117 C118 178.2(5)
C117 C118 H11D 109.5
C117 C118 H11E 109.5
H11D C118 H11E 109.5
C117 C118 H11F 109.5
H11D C118 H11F 109.5
H11E C118 H11F 109.5
N29 C119 C120 178.7(5)
C119 C120 H12D 109.5
C119 C120 H12E 109.5
H12D C120 H12E 109.5
C119 C120 H12F 109.5
H12D C120 H12F 109.5
H12E C120 H12F 109.5
N30 C121 C122 179.4(4)
C121 C122 H12G 109.5
C121 C122 H12H 109.5
H12G C122 H12H 109.5
C121 C122 H12I 109.5
H12G C122 H12I 109.5
H12H C122 H12I 109.5
N31 C123 C124 177.2(5)
C123 C124 H12J 109.5
C123 C124 H12K 109.5
H12J C124 H12K 109.5
C123 C124 H12L 109.5
H12J C124 H12L 109.5
H12K C124 H12L 109.5
N32 C125 C126 179.2(5)
C125 C126 H12M 109.5
C125 C126 H12N 109.5
H12M C126 H12N 109.5
C125 C126 H12O 109.5
H12M C126 H12O 109.5
H12N C126 H12O 109.5
N33 C127 C128 171.7(8)
C127 C128 H12A 109.5
C127 C128 H12B 109.5
H12A C128 H12B 109.5
C127 C128 H12C 109.5
H12A C128 H12C 109.5
H12B C128 H12C 109.5
N35 C131 C132 170.6(9)
C131 C132 H13G 109.5
C131 C132 H13H 109.5
H13G C132 H13H 109.5
C131 C132 H13I 109.5
H13G C132 H13I 109.5
H13H C132 H13I 109.5
N36 C133 C134 176.2(10)
C133 C134 H13D 109.5
C133 C134 H13E 109.5
H13D C134 H13E 109.5
C133 C134 H13F 109.5
H13D C134 H13F 109.5
H13E C134 H13F 109.5
N34 C135 C136 176.8(12)
C135 C136 H13A 109.5
C135 C136 H13B 109.5
H13A C136 H13B 109.5
C135 C136 H13C 109.5
H13A C136 H13C 109.5
H13B C136 H13C 109.5
N37 C137 C138 176.0(12)
C137 C138 H13J 109.5
C137 C138 H13K 109.5
H13J C138 H13K 109.5
C137 C138 H13L 109.5
H13J C138 H13L 109.5
H13K C138 H13L 109.5
C38 N1 N2 109.1(3)
C38 N1 Pd1 128.6(2)
N2 N1 Pd1 120.5(2)
C36 N2 N1 106.7(2)
C36 N2 Pd2 140.8(2)
N1 N2 Pd2 111.74(19)
C3 N3 N4 109.1(2)
C3 N3 Pd2 136.7(2)
N4 N3 Pd2 114.16(19)
C1 N4 N3 107.4(3)
C1 N4 Pd1 133.5(2)
N3 N4 Pd1 119.0(2)
C8 N5 C64 119.9(2)
C8 N5 C7 117.3(2)
C64 N5 C7 115.2(2)
C12 N6 N9 108.1(3)
C12 N6 Pd3 139.3(2)
N9 N6 Pd3 111.04(19)
N8 N7 C27 108.5(2)
N8 N7 Pd3 114.89(19)
C27 N7 Pd3 136.6(2)
C25 N8 N7 108.1(3)
C25 N8 Pd4 136.0(2)
N7 N8 Pd4 115.78(19)
C13 N9 N6 108.7(3)
C13 N9 Pd4 129.8(2)
N6 N9 Pd4 118.5(2)
C15 N10 C19 118.9(3)
C15 N10 Pd4 125.4(2)
C19 N10 Pd4 115.5(2)
C21 N11 C20 119.5(3)
C21 N11 Pd4 126.5(3)
C20 N11 Pd4 114.0(2)
C32 N12 C41 121.3(2)
C32 N12 C31 117.8(2)
C41 N12 C31 117.1(2)
C45 N13 N16 109.1(3)
C45 N13 Pd5 136.9(2)
N16 N13 Pd5 113.74(19)
C60 N14 N15 108.0(3)
C60 N14 Pd5 135.9(2)
N15 N14 Pd5 113.13(19)
C58 N15 N14 107.9(3)
C58 N15 Pd6 134.5(2)
N14 N15 Pd6 117.5(2)
C46 N16 N13 108.0(3)
C46 N16 Pd6 133.0(2)
N13 N16 Pd6 116.2(2)
C48 N17 C52 118.0(3)
C48 N17 Pd6 126.6(2)
C52 N17 Pd6 114.8(2)
C53 N18 C54 119.1(3)
C53 N18 Pd6 114.6(2)
C54 N18 Pd6 126.3(3)
C67 N19 C71 118.4(3)
C67 N19 Pd5 126.9(2)
C71 N19 Pd5 114.5(2)
C73 N20 C72 118.9(3)
C73 N20 Pd5 125.7(3)
C72 N20 Pd5 115.4(2)
C81 N21 C85 119.5(3)
C81 N21 Pd3 126.1(2)
C85 N21 Pd3 114.3(2)
C87 N22 C86 119.9(3)
C87 N22 Pd3 125.9(3)
C86 N22 Pd3 114.2(2)
C95 N23 C99 120.1(3)
C95 N23 Pd2 125.3(2)
C99 N23 Pd2 114.5(2)
C101 N24 C100 120.2(3)
C101 N24 Pd2 125.5(2)
C100 N24 Pd2 114.1(2)
C109 N25 C105 119.8(3)
C109 N25 Pd1 114.5(2)
C105 N25 Pd1 125.7(2)
C110 N26 C111 120.0(4)
C110 N26 Pd1 114.1(3)
C111 N26 Pd1 125.9(3)
F3 P1 F6 179.76(18)
F3 P1 F4 89.94(13)
F6 P1 F4 90.19(14)
F3 P1 F2 90.33(15)
F6 P1 F2 89.87(15)
F4 P1 F2 89.95(13)
F3 P1 F5 89.40(15)
F6 P1 F5 90.39(15)
F4 P1 F5 90.17(13)
F2 P1 F5 179.71(17)
F3 P1 F1 89.67(14)
F6 P1 F1 90.21(14)
F4 P1 F1 178.53(15)
F2 P1 F1 88.63(13)
F5 P1 F1 91.25(13)
F8 P2 F11 91.1(2)
F8 P2 F10 90.85(14)
F11 P2 F10 89.94(15)
F8 P2 F9 90.3(2)
F11 P2 F9 178.6(2)
F10 P2 F9 90.08(14)
F8 P2 F7 88.86(14)
F11 P2 F7 90.52(14)
F10 P2 F7 179.46(16)
F9 P2 F7 89.46(13)
F8 P2 F12 178.2(2)
F11 P2 F12 90.4(2)
F10 P2 F12 90.14(13)
F9 P2 F12 88.25(16)
F7 P2 F12 90.13(13)
F13 P3 F17 97.9(6)
F13 P3 F16 170.9(6)
F17 P3 F16 89.5(4)
F13 P3 F18 86.3(4)
F17 P3 F18 98.9(5)
F16 P3 F18 97.9(4)
F13 P3 F15 87.9(5)
F17 P3 F15 173.8(4)
F16 P3 F15 84.6(3)
F18 P3 F15 83.7(3)
F13 P3 F14 87.7(3)
F17 P3 F14 85.1(5)
F16 P3 F14 87.5(4)
F18 P3 F14 173.2(4)
F15 P3 F14 92.8(4)
F20 P4 F19 90.9(4)
F20 P4 F22 94.6(4)
F19 P4 F22 91.5(3)
F20 P4 F21 93.2(3)
F19 P4 F21 175.5(4)
F22 P4 F21 90.0(3)
F20 P4 F23 91.6(4)
F19 P4 F23 89.9(3)
F22 P4 F23 173.6(3)
F21 P4 F23 88.1(2)
F20 P4 F24 177.4(4)
F19 P4 F24 88.7(4)
F22 P4 F24 88.0(3)
F21 P4 F24 87.2(3)
F23 P4 F24 85.8(3)
F26 P5 F28 89.4(2)
F26 P5 F29 89.03(18)
F28 P5 F29 92.1(2)
F26 P5 F30 177.7(2)
F28 P5 F30 90.2(2)
F29 P5 F30 93.3(2)
F26 P5 F25 92.46(18)
F28 P5 F25 177.8(2)
F29 P5 F25 89.24(17)
F30 P5 F25 87.96(19)
F26 P5 F27 89.5(2)
F28 P5 F27 90.1(2)
F29 P5 F27 177.4(3)
F30 P5 F27 88.2(2)
F25 P5 F27 88.62(19)
F35 P6 F31 89.1(3)
F35 P6 F32 88.5(4)
F31 P6 F32 93.3(3)
F35 P6 F34 90.2(4)
F31 P6 F34 88.8(3)
F32 P6 F34 177.5(3)
F35 P6 F36 89.5(4)
F31 P6 F36 178.5(4)
F32 P6 F36 87.0(3)
F34 P6 F36 90.9(3)
F35 P6 F33 178.4(4)
F31 P6 F33 91.1(3)
F32 P6 F33 89.9(3)
F34 P6 F33 91.4(3)
F36 P6 F33 90.3(4)
F38 P7 F39 166.5(5)
F38 P7 F42 92.5(5)
F39 P7 F42 99.0(5)
F38 P7 F40 89.8(5)
F39 P7 F40 79.7(5)
F42 P7 F40 173.0(6)
F38 P7 F41 93.0(5)
F39 P7 F41 94.2(5)
F42 P7 F41 89.5(5)
F40 P7 F41 83.8(5)
F38 P7 F37 93.1(4)
F39 P7 F37 82.6(4)
F42 P7 F37 77.2(5)
F40 P7 F37 109.3(4)
F41 P7 F37 165.6(4)
N1 Pd1 N4 87.11(11)
N1 Pd1 N25 95.29(11)
N4 Pd1 N25 177.27(11)
N1 Pd1 N26 176.51(12)
N4 Pd1 N26 96.30(13)
N25 Pd1 N26 81.28(12)
N1 Pd1 Pd2 62.34(8)
N4 Pd1 Pd2 62.60(7)
N25 Pd1 Pd2 119.71(8)
N26 Pd1 Pd2 119.96(10)
N24 Pd2 N3 175.00(11)
N24 Pd2 N23 81.00(11)
N3 Pd2 N23 95.21(11)
N24 Pd2 N2 97.80(11)
N3 Pd2 N2 85.63(11)
N23 Pd2 N2 174.00(10)
N24 Pd2 Pd1 113.99(8)
N3 Pd2 Pd1 64.14(7)
N23 Pd2 Pd1 109.91(8)
N2 Pd2 Pd1 65.12(7)
N7 Pd3 N21 96.04(11)
N7 Pd3 N22 174.12(11)
N21 Pd3 N22 81.18(11)
N7 Pd3 N6 84.82(11)
N21 Pd3 N6 176.09(11)
N22 Pd3 N6 97.61(11)
N7 Pd3 Pd4 65.08(8)
N21 Pd3 Pd4 110.79(7)
N22 Pd3 Pd4 110.96(9)
N6 Pd3 Pd4 66.11(7)
N10 Pd4 N9 95.46(12)
N10 Pd4 N11 81.28(12)
N9 Pd4 N11 176.12(11)
N10 Pd4 N8 175.07(11)
N9 Pd4 N8 86.38(12)
N11 Pd4 N8 97.04(12)
N10 Pd4 Pd3 112.48(8)
N9 Pd4 Pd3 63.95(8)
N11 Pd4 Pd3 119.20(8)
N8 Pd4 Pd3 64.25(7)
N20 Pd5 N13 93.93(11)
N20 Pd5 N19 80.89(11)
N13 Pd5 N19 174.80(11)
N20 Pd5 N14 175.77(10)
N13 Pd5 N14 85.40(11)
N19 Pd5 N14 99.79(11)
N20 Pd5 Pd6 111.27(8)
N13 Pd5 Pd6 63.68(7)
N19 Pd5 Pd6 118.52(7)
N14 Pd5 Pd6 64.71(7)
N16 Pd6 N17 96.20(12)
N16 Pd6 N18 177.26(12)
N17 Pd6 N18 81.07(12)
N16 Pd6 N15 86.91(12)
N17 Pd6 N15 172.50(12)
N18 Pd6 N15 95.83(12)
N16 Pd6 Pd5 63.19(8)
N17 Pd6 Pd5 112.16(8)
N18 Pd6 Pd5 118.03(8)
N15 Pd6 Pd5 63.22(8)

loop_
_geom_bond_atom_site_label_1
_geom_bond_atom_site_label_2
_geom_bond_distance
C1 N4 1.356(4)
C1 C2 1.368(5)
C1 H1 0.9500
C2 C3 1.401(5)
C2 H2 0.9500
C3 N3 1.344(4)
C3 C4 1.469(4)
C4 C5 1.397(4)
C4 C94 1.406(4)
C5 C6 1.390(4)
C5 H5 0.9500
C6 C7 1.385(4)
C6 H6 0.9500
C7 C93 1.381(4)
C7 N5 1.448(4)
C8 N5 1.406(4)
C8 C9 1.406(4)
C8 C92 1.408(4)
C9 C10 1.394(5)
C9 H9 0.9500
C10 C11 1.402(4)
C10 H10 0.9500
C11 C91 1.420(4)
C11 C12 1.471(5)
C12 N6 1.339(4)
C12 C14 1.403(5)
C13 N9 1.332(4)
C13 C14 1.383(5)
C13 H13 0.9500
C14 H14 0.9500
C15 N10 1.355(4)
C15 C16 1.384(5)
C15 H15 0.9500
C16 C17 1.397(6)
C16 H16 0.9500
C17 C18 1.379(6)
C17 H17 0.9500
C18 C19 1.376(5)
C18 H18 0.9500
C19 N10 1.367(4)
C19 C20 1.471(5)
C20 C24 1.378(5)
C20 N11 1.382(5)
C21 N11 1.339(4)
C21 C22 1.383(5)
C21 H21 0.9500
C22 C23 1.393(6)
C22 H22 0.9500
C23 C24 1.389(6)
C23 H23 0.9500
C24 H24 0.9500
C25 N8 1.365(4)
C25 C26 1.376(5)
C25 H25 0.9500
C26 C27 1.395(4)
C26 H26 0.9500
C27 N7 1.375(4)
C27 C28 1.468(4)
C28 C80 1.398(4)
C28 C29 1.399(5)
C29 C30 1.385(5)
C29 H29 0.9500
C30 C31 1.386(4)
C30 H30 0.9500
C31 C79 1.386(4)
C31 N12 1.438(4)
C32 C40 1.390(4)
C32 C33 1.408(4)
C32 N12 1.422(4)
C33 C34 1.393(4)
C33 H33 0.9500
C34 C35 1.394(4)
C34 H34 0.9500
C35 C39 1.398(4)
C35 C36 1.478(4)
C36 N2 1.367(4)
C36 C37 1.400(4)
C37 C38 1.375(5)
C37 H37 0.9500
C38 N1 1.334(4)
C38 H38 0.9500
C39 C40 1.385(4)
C39 H39 0.9500
C40 H40 0.9500
C41 C42 1.374(4)
C41 C78 1.407(5)
C41 N12 1.420(4)
C42 C43 1.404(5)
C42 H42 0.9500
C43 C44 1.388(5)
C43 H43 0.9500
C44 C77 1.402(4)
C44 C45 1.468(4)
C45 N13 1.361(4)
C45 C47 1.396(5)
C46 N16 1.341(4)
C46 C47 1.396(5)
C46 H46 0.9500
C47 H47 0.9500
C48 N17 1.339(5)
C48 C49 1.373(6)
C48 H48 0.9500
C49 C50 1.376(6)
C49 H49 0.9500
C50 C51 1.387(6)
C50 H50 0.9500
C51 C52 1.363(5)
C51 H51 0.9500
C52 N17 1.367(4)
C52 C53 1.475(5)
C53 N18 1.345(5)
C53 C57 1.385(5)
C54 N18 1.352(5)
C54 C55 1.387(6)
C54 H54 0.9500
C55 C56 1.367(7)
C55 H55 0.9500
C56 C57 1.383(7)
C56 H56 0.9500
C57 H57 0.9500
C58 N15 1.342(5)
C58 C59 1.369(5)
C58 H58 0.9500
C59 C60 1.390(5)
C59 H59 0.9500
C60 N14 1.366(4)
C60 C61 1.473(5)
C61 C62 1.395(5)
C61 C66 1.403(5)
C62 C63 1.383(5)
C62 H62 0.9500
C63 C64 1.386(4)
C63 H63 0.9500
C64 C65 1.388(4)
C64 N5 1.439(4)
C65 C66 1.393(5)
C65 H65 0.9500
C66 H66 0.9500
C67 N19 1.345(4)
C67 C68 1.386(5)
C67 H67 0.9500
C68 C69 1.374(5)
C68 H68 0.9500
C69 C70 1.393(5)
C69 H69 0.9500
C70 C71 1.372(5)
C70 H70 0.9500
C71 N19 1.369(4)
C71 C72 1.485(5)
C72 N20 1.360(5)
C72 C76 1.376(5)
C73 N20 1.343(4)
C73 C74 1.386(5)
C73 H73 0.9500
C74 C75 1.382(6)
C74 H74 0.9500
C75 C76 1.389(6)
C75 H75 0.9500
C76 H76 0.9500
C77 C78 1.396(4)
C77 H77 0.9500
C78 H78 0.9500
C79 C80 1.389(5)
C79 H79 0.9500
C80 H80 0.9500
C81 N21 1.339(4)
C81 C82 1.408(5)
C81 H81 0.9500
C82 C83 1.379(6)
C82 H82 0.9500
C83 C84 1.400(6)
C83 H83 0.9500
C84 C85 1.391(5)
C84 H84 0.9500
C85 N21 1.372(4)
C85 C86 1.459(5)
C86 N22 1.368(4)
C86 C90 1.386(5)
C87 N22 1.339(5)
C87 C88 1.369(6)
C87 H87 0.9500
C88 C89 1.385(7)
C88 H88 0.9500
C89 C90 1.364(6)
C89 H89 0.9500
C90 H90 0.9500
C91 C92 1.383(5)
C91 H91 0.9500
C92 H92 0.9500
C93 C94 1.389(5)
C93 H93 0.9500
C94 H94 0.9500
C95 N23 1.339(4)
C95 C96 1.397(5)
C95 H95 0.9500
C96 C97 1.376(6)
C96 H96 0.9500
C97 C98 1.376(5)
C97 H97 0.9500
C98 C99 1.399(5)
C98 H98 0.9500
C99 N23 1.355(4)
C99 C100 1.471(5)
C100 N24 1.358(4)
C100 C104 1.400(5)
C101 N24 1.340(4)
C101 C102 1.386(5)
C101 H101 0.9500
C102 C103 1.378(5)
C102 H102 0.9500
C103 C104 1.374(5)
C103 H103 0.9500
C104 H104 0.9500
C105 N25 1.350(5)
C105 C106 1.382(5)
C105 H105 0.9500
C106 C107 1.382(6)
C106 H106 0.9500
C107 C108 1.394(7)
C107 H107 0.9500
C108 C109 1.394(6)
C108 H108 0.9500
C109 N25 1.348(5)
C109 C110 1.489(6)
C110 N26 1.330(5)
C110 C114 1.390(6)
C111 C112 1.344(7)
C111 N26 1.351(5)
C111 H111 0.9500
C112 C113 1.388(9)
C112 H112 0.9500
C113 C114 1.377(8)
C113 H113 0.9500
C114 H114 0.9500
C115 N27 1.159(7)
C115 C116 1.430(8)
C116 H11A 0.9800
C116 H11B 0.9800
C116 H11C 0.9800
C117 N28 1.132(5)
C117 C118 1.422(7)
C118 H11D 0.9800
C118 H11E 0.9800
C118 H11F 0.9800
C119 N29 1.128(5)
C119 C120 1.467(7)
C120 H12D 0.9800
C120 H12E 0.9800
C120 H12F 0.9800
C121 N30 1.150(5)
C121 C122 1.446(6)
C122 H12G 0.9800
C122 H12H 0.9800
C122 H12I 0.9800
C123 N31 1.119(6)
C123 C124 1.445(7)
C124 H12J 0.9800
C124 H12K 0.9800
C124 H12L 0.9800
C125 N32 1.149(5)
C125 C126 1.464(6)
C126 H12M 0.9800
C126 H12N 0.9800
C126 H12O 0.9800
C127 N33 1.312(8)
C127 C128 1.5006(11)
C128 H12A 0.9800
C128 H12B 0.9800
C128 H12C 0.9800
C131 N35 1.097(7)
C131 C132 1.515(10)
C132 H13G 0.9800
C132 H13H 0.9800
C132 H13I 0.9800
C133 N36 1.170(10)
C133 C134 1.444(12)
C134 H13D 0.9800
C134 H13E 0.9800
C134 H13F 0.9800
C135 N34 1.184(14)
C135 C136 1.351(13)
C136 H13A 0.9800
C136 H13B 0.9800
C136 H13C 0.9800
C137 N37 1.193(11)
C137 C138 1.460(13)
C138 H13J 0.9800
C138 H13K 0.9800
C138 H13L 0.9800
F1 P1 1.604(2)
F2 P1 1.600(2)
F3 P1 1.594(3)
F4 P1 1.599(2)
F5 P1 1.603(2)
F6 P1 1.598(3)
F7 P2 1.606(2)
F8 P2 1.570(3)
F9 P2 1.600(3)
F10 P2 1.600(2)
F11 P2 1.586(3)
F12 P2 1.606(3)
F13 P3 1.412(5)
F14 P3 1.608(5)
F15 P3 1.598(5)
F16 P3 1.487(4)
F17 P3 1.450(6)
F18 P3 1.583(5)
F19 P4 1.528(5)
F20 P4 1.488(5)
F21 P4 1.570(4)
F22 P4 1.535(4)
F23 P4 1.606(4)
F24 P4 1.633(5)
F25 P5 1.597(3)
F26 P5 1.568(3)
F27 P5 1.602(3)
F28 P5 1.572(3)
F29 P5 1.575(3)
F30 P5 1.575(4)
F31 P6 1.565(5)
F32 P6 1.575(5)
F33 P6 1.612(6)
F34 P6 1.598(4)
F35 P6 1.562(7)
F36 P6 1.601(5)
F37 P7 1.929(9)
F38 P7 1.385(8)
F39 P7 1.426(7)
F40 P7 1.670(9)
F41 P7 1.688(9)
F42 P7 1.511(9)
N1 N2 1.381(4)
N1 Pd1 1.999(3)
N2 Pd2 2.032(3)
N3 N4 1.358(4)
N3 Pd2 2.021(3)
N4 Pd1 2.004(3)
N6 N9 1.381(4)
N6 Pd3 2.041(3)
N7 N8 1.367(4)
N7 Pd3 1.999(3)
N8 Pd4 2.012(3)
N9 Pd4 2.005(3)
N10 Pd4 2.006(3)
N11 Pd4 2.011(3)
N13 N16 1.364(4)
N13 Pd5 2.014(3)
N14 N15 1.365(4)
N14 Pd5 2.030(3)
N15 Pd6 2.016(3)
N16 Pd6 1.996(3)
N17 Pd6 2.002(3)
N18 Pd6 2.008(3)
N19 Pd5 2.025(3)
N20 Pd5 2.011(3)
N21 Pd3 2.013(3)
N22 Pd3 2.019(3)
N23 Pd2 2.022(3)
N24 Pd2 2.021(3)
N25 Pd1 2.006(3)
N26 Pd1 2.009(3)
Pd1 Pd2 3.1596(7)
Pd3 Pd4 3.0833(7)
Pd5 Pd6 3.1266(6)

loop_
_geom_torsion_atom_site_label_1
_geom_torsion_atom_site_label_2
_geom_torsion_atom_site_label_3
_geom_torsion_atom_site_label_4
_geom_torsion
N4 C1 C2 C3 0.2(4)
C1 C2 C3 N3 0.3(4)
C1 C2 C3 C4 177.0(3)
N3 C3 C4 C5 -158.4(3)
C2 C3 C4 C5 25.4(5)
N3 C3 C4 C94 24.4(5)
C2 C3 C4 C94 -151.9(3)
C94 C4 C5 C6 3.7(5)
C3 C4 C5 C6 -173.6(3)
C4 C5 C6 C7 -0.7(5)
C5 C6 C7 C93 -3.0(5)
C5 C6 C7 N5 174.5(3)
N5 C8 C9 C10 178.6(3)
C92 C8 C9 C10 -0.4(4)
C8 C9 C10 C11 0.4(5)
C9 C10 C11 C91 -0.1(4)
C9 C10 C11 C12 178.8(3)
C10 C11 C12 N6 -19.7(5)
C91 C11 C12 N6 159.3(3)
C10 C11 C12 C14 162.1(3)
C91 C11 C12 C14 -18.9(5)
N9 C13 C14 C12 -0.4(4)
N6 C12 C14 C13 0.0(4)
C11 C12 C14 C13 178.4(3)
N10 C15 C16 C17 -0.9(6)
C15 C16 C17 C18 1.2(6)
C16 C17 C18 C19 0.1(6)
C17 C18 C19 N10 -1.8(6)
C17 C18 C19 C20 174.7(4)
N10 C19 C20 C24 179.4(3)
C18 C19 C20 C24 2.7(6)
N10 C19 C20 N11 1.1(4)
C18 C19 C20 N11 -175.6(3)
N11 C21 C22 C23 0.0(5)
C21 C22 C23 C24 -0.1(6)
N11 C20 C24 C23 0.4(5)
C19 C20 C24 C23 -177.8(3)
C22 C23 C24 C20 -0.1(6)
N8 C25 C26 C27 0.1(4)
C25 C26 C27 N7 -0.3(4)
C25 C26 C27 C28 180.0(3)
N7 C27 C28 C80 -25.8(5)
C26 C27 C28 C80 153.9(3)
N7 C27 C28 C29 157.2(3)
C26 C27 C28 C29 -23.1(5)
C80 C28 C29 C30 -0.8(5)
C27 C28 C29 C30 176.4(3)
C28 C29 C30 C31 -0.7(5)
C29 C30 C31 C79 2.1(5)
C29 C30 C31 N12 -174.8(3)
C40 C32 C33 C34 0.6(4)
N12 C32 C33 C34 -179.6(3)
C32 C33 C34 C35 -2.1(4)
C33 C34 C35 C39 2.0(4)
C33 C34 C35 C36 -174.8(3)
C34 C35 C36 N2 14.1(5)
C39 C35 C36 N2 -162.8(3)
C34 C35 C36 C37 -168.4(3)
C39 C35 C36 C37 14.8(5)
N2 C36 C37 C38 0.8(4)
C35 C36 C37 C38 -177.0(3)
C36 C37 C38 N1 -0.7(4)
C34 C35 C39 C40 -0.6(5)
C36 C35 C39 C40 176.4(3)
C35 C39 C40 C32 -0.8(5)
C33 C32 C40 C39 0.8(4)
N12 C32 C40 C39 -179.0(3)
C78 C41 C42 C43 -3.3(5)
N12 C41 C42 C43 179.1(3)
C41 C42 C43 C44 0.2(5)
C42 C43 C44 C77 1.6(5)
C42 C43 C44 C45 -177.1(3)
C43 C44 C45 N13 22.4(5)
C77 C44 C45 N13 -156.3(3)
C43 C44 C45 C47 -160.9(4)
C77 C44 C45 C47 20.4(5)
N16 C46 C47 C45 -0.8(5)
N13 C45 C47 C46 0.7(4)
C44 C45 C47 C46 -176.4(4)
N17 C48 C49 C50 0.2(6)
C48 C49 C50 C51 -0.8(7)
C49 C50 C51 C52 -0.2(7)
C50 C51 C52 N17 1.9(6)
C50 C51 C52 C53 -177.4(4)
C51 C52 C53 N18 176.5(4)
N17 C52 C53 N18 -2.8(5)
C51 C52 C53 C57 -2.9(6)
N17 C52 C53 C57 177.8(4)
N18 C54 C55 C56 -0.2(7)
C54 C55 C56 C57 -2.2(7)
N18 C53 C57 C56 -0.9(7)
C52 C53 C57 C56 178.5(4)
C55 C56 C57 C53 2.7(7)
N15 C58 C59 C60 -0.1(4)
C58 C59 C60 N14 0.2(4)
C58 C59 C60 C61 178.2(3)
N14 C60 C61 C62 26.2(5)
C59 C60 C61 C62 -151.6(4)
N14 C60 C61 C66 -155.0(3)
C59 C60 C61 C66 27.2(5)
C66 C61 C62 C63 -2.8(5)
C60 C61 C62 C63 176.0(3)
C61 C62 C63 C64 1.1(5)
C62 C63 C64 C65 1.1(5)
C62 C63 C64 N5 -175.0(3)
C63 C64 C65 C66 -1.6(5)
N5 C64 C65 C66 174.7(3)
C64 C65 C66 C61 -0.1(5)
C62 C61 C66 C65 2.3(5)
C60 C61 C66 C65 -176.6(3)
N19 C67 C68 C69 -1.1(5)
C67 C68 C69 C70 1.6(6)
C68 C69 C70 C71 0.0(6)
C69 C70 C71 N19 -2.2(6)
C69 C70 C71 C72 178.9(4)
N19 C71 C72 N20 -0.8(4)
C70 C71 C72 N20 178.2(3)
N19 C71 C72 C76 -179.2(4)
C70 C71 C72 C76 -0.2(6)
N20 C73 C74 C75 2.6(6)
C73 C74 C75 C76 0.7(7)
N20 C72 C76 C75 0.4(6)
C71 C72 C76 C75 178.7(4)
C74 C75 C76 C72 -2.1(7)
C43 C44 C77 C78 -0.3(5)
C45 C44 C77 C78 178.4(3)
C44 C77 C78 C41 -2.8(5)
C42 C41 C78 C77 4.5(5)
N12 C41 C78 C77 -177.8(3)
C30 C31 C79 C80 -1.9(5)
N12 C31 C79 C80 174.8(3)
C31 C79 C80 C28 0.4(5)
C29 C28 C80 C79 0.9(5)
C27 C28 C80 C79 -176.1(3)
N21 C81 C82 C83 -2.4(5)
C81 C82 C83 C84 3.0(5)
C82 C83 C84 C85 -1.3(6)
C83 C84 C85 N21 -1.1(5)
C83 C84 C85 C86 175.4(3)
N21 C85 C86 N22 -1.4(4)
C84 C85 C86 N22 -178.0(3)
N21 C85 C86 C90 176.0(4)
C84 C85 C86 C90 -0.6(6)
N22 C87 C88 C89 -1.8(8)
C87 C88 C89 C90 0.8(9)
C88 C89 C90 C86 1.3(8)
N22 C86 C90 C89 -2.4(6)
C85 C86 C90 C89 -179.7(4)
C10 C11 C91 C92 -0.1(5)
C12 C11 C91 C92 -179.1(3)
C11 C91 C92 C8 0.0(5)
N5 C8 C92 C91 -178.8(3)
C9 C8 C92 C91 0.2(4)
C6 C7 C93 C94 3.6(5)
N5 C7 C93 C94 -173.9(3)
C7 C93 C94 C4 -0.5(5)
C5 C4 C94 C93 -3.1(5)
C3 C4 C94 C93 174.2(3)
N23 C95 C96 C97 -0.4(6)
C95 C96 C97 C98 -0.2(7)
C96 C97 C98 C99 -0.3(7)
C97 C98 C99 N23 1.4(6)
C97 C98 C99 C100 -176.0(4)
N23 C99 C100 N24 0.3(5)
C98 C99 C100 N24 177.8(4)
N23 C99 C100 C104 -174.8(4)
C98 C99 C100 C104 2.7(6)
N24 C101 C102 C103 -1.4(6)
C101 C102 C103 C104 0.8(7)
C102 C103 C104 C100 0.0(7)
N24 C100 C104 C103 -0.4(6)
C99 C100 C104 C103 174.5(4)
N25 C105 C106 C107 -1.8(6)
C105 C106 C107 C108 0.2(7)
C106 C107 C108 C109 0.4(7)
C107 C108 C109 N25 0.7(7)
C107 C108 C109 C110 -174.6(5)
N25 C109 C110 N26 0.1(6)
C108 C109 C110 N26 175.7(5)
N25 C109 C110 C114 -175.6(5)
C108 C109 C110 C114 0.0(9)
N26 C111 C112 C113 -1.7(11)
C111 C112 C113 C114 3.2(13)
C112 C113 C114 C110 -2.7(13)
N26 C110 C114 C113 0.5(10)
C109 C110 C114 C113 176.0(7)
C37 C38 N1 N2 0.3(4)
C37 C38 N1 Pd1 164.9(2)
C37 C36 N2 N1 -0.6(3)
C35 C36 N2 N1 177.3(3)
C37 C36 N2 Pd2 -168.9(3)
C35 C36 N2 Pd2 9.0(5)
C38 N1 N2 C36 0.2(3)
Pd1 N1 N2 C36 -165.8(2)
C38 N1 N2 Pd2 172.2(2)
Pd1 N1 N2 Pd2 6.2(3)
C2 C3 N3 N4 -0.7(4)
C4 C3 N3 N4 -177.6(3)
C2 C3 N3 Pd2 -178.1(3)
C4 C3 N3 Pd2 5.0(5)
C2 C1 N4 N3 -0.7(4)
C2 C1 N4 Pd1 -177.2(3)
C3 N3 N4 C1 0.8(4)
Pd2 N3 N4 C1 178.9(2)
C3 N3 N4 Pd1 178.0(2)
Pd2 N3 N4 Pd1 -4.0(3)
C9 C8 N5 C64 137.0(3)
C92 C8 N5 C64 -44.0(4)
C9 C8 N5 C7 -11.2(4)
C92 C8 N5 C7 167.8(3)
C65 C64 N5 C8 151.6(3)
C63 C64 N5 C8 -32.2(4)
C65 C64 N5 C7 -59.6(4)
C63 C64 N5 C7 116.6(3)
C93 C7 N5 C8 101.3(3)
C6 C7 N5 C8 -76.2(4)
C93 C7 N5 C64 -48.4(4)
C6 C7 N5 C64 134.1(3)
C14 C12 N6 N9 0.4(4)
C11 C12 N6 N9 -178.0(3)
C14 C12 N6 Pd3 164.3(3)
C11 C12 N6 Pd3 -14.2(5)
C26 C27 N7 N8 0.3(3)
C28 C27 N7 N8 -179.9(3)
C26 C27 N7 Pd3 -176.7(2)
C28 C27 N7 Pd3 3.1(5)
C26 C25 N8 N7 0.1(4)
C26 C25 N8 Pd4 175.8(3)
C27 N7 N8 C25 -0.3(3)
Pd3 N7 N8 C25 177.5(2)
C27 N7 N8 Pd4 -176.9(2)
Pd3 N7 N8 Pd4 0.8(3)
C14 C13 N9 N6 0.7(4)
C14 C13 N9 Pd4 -159.1(3)
C12 N6 N9 C13 -0.7(4)
Pd3 N6 N9 C13 -169.5(2)
C12 N6 N9 Pd4 161.7(2)
Pd3 N6 N9 Pd4 -7.1(3)
C16 C15 N10 C19 -0.7(5)
C16 C15 N10 Pd4 -174.3(3)
C18 C19 N10 C15 2.0(5)
C20 C19 N10 C15 -174.8(3)
C18 C19 N10 Pd4 176.3(3)
C20 C19 N10 Pd4 -0.5(4)
C22 C21 N11 C20 0.3(5)
C22 C21 N11 Pd4 179.2(3)
C24 C20 N11 C21 -0.5(5)
C19 C20 N11 C21 177.9(3)
C24 C20 N11 Pd4 -179.5(3)
C19 C20 N11 Pd4 -1.1(4)
C40 C32 N12 C41 -158.0(3)
C33 C32 N12 C41 22.3(4)
C40 C32 N12 C31 44.8(4)
C33 C32 N12 C31 -134.9(3)
C42 C41 N12 C32 -133.4(3)
C78 C41 N12 C32 49.0(4)
C42 C41 N12 C31 24.0(4)
C78 C41 N12 C31 -153.7(3)
C30 C31 N12 C32 -136.6(3)
C79 C31 N12 C32 46.6(4)
C30 C31 N12 C41 65.2(4)
C79 C31 N12 C41 -111.5(3)
C47 C45 N13 N16 -0.3(4)
C44 C45 N13 N16 177.0(3)
C47 C45 N13 Pd5 173.3(3)
C44 C45 N13 Pd5 -9.5(5)
C59 C60 N14 N15 -0.2(4)
C61 C60 N14 N15 -178.4(3)
C59 C60 N14 Pd5 157.9(3)
C61 C60 N14 Pd5 -20.2(5)
C59 C58 N15 N14 -0.1(4)
C59 C58 N15 Pd6 -176.7(3)
C60 N14 N15 C58 0.2(4)
Pd5 N14 N15 C58 -163.4(2)
C60 N14 N15 Pd6 177.5(2)
Pd5 N14 N15 Pd6 13.9(3)
C47 C46 N16 N13 0.7(4)
C47 C46 N16 Pd6 160.7(3)
C45 N13 N16 C46 -0.2(4)
Pd5 N13 N16 C46 -175.4(2)
C45 N13 N16 Pd6 -164.1(2)
Pd5 N13 N16 Pd6 20.8(3)
C49 C48 N17 C52 1.4(6)
C49 C48 N17 Pd6 172.3(3)
C51 C52 N17 C48 -2.5(5)
C53 C52 N17 C48 176.8(3)
C51 C52 N17 Pd6 -174.5(3)
C53 C52 N17 Pd6 4.9(4)
C57 C53 N18 C54 -1.4(6)
C52 C53 N18 C54 179.2(3)
C57 C53 N18 Pd6 178.8(3)
C52 C53 N18 Pd6 -0.6(4)
C55 C54 N18 C53 2.0(6)
C55 C54 N18 Pd6 -178.2(3)
C68 C67 N19 C71 -1.1(5)
C68 C67 N19 Pd5 -176.1(2)
C70 C71 N19 C67 2.7(5)
C72 C71 N19 C67 -178.3(3)
C70 C71 N19 Pd5 178.4(3)
C72 C71 N19 Pd5 -2.6(4)
C74 C73 N20 C72 -4.3(5)
C74 C73 N20 Pd5 176.2(3)
C76 C72 N20 C73 2.8(5)
C71 C72 N20 C73 -175.7(3)
C76 C72 N20 Pd5 -177.7(3)
C71 C72 N20 Pd5 3.8(4)
C82 C81 N21 C85 0.0(5)
C82 C81 N21 Pd3 -176.8(3)
C84 C85 N21 C81 1.8(5)
C86 C85 N21 C81 -175.1(3)
C84 C85 N21 Pd3 178.9(3)
C86 C85 N21 Pd3 2.1(4)
C88 C87 N22 C86 0.7(6)
C88 C87 N22 Pd3 179.6(4)
C90 C86 N22 C87 1.5(5)
C85 C86 N22 C87 179.0(3)
C90 C86 N22 Pd3 -177.5(3)
C85 C86 N22 Pd3 0.0(4)
C96 C95 N23 C99 1.5(5)
C96 C95 N23 Pd2 178.0(3)
C98 C99 N23 C95 -2.0(5)
C100 C99 N23 C95 175.6(3)
C98 C99 N23 Pd2 -178.9(3)
C100 C99 N23 Pd2 -1.3(4)
C102 C101 N24 C100 1.1(5)
C102 C101 N24 Pd2 -174.8(3)
C104 C100 N24 C101 -0.2(5)
C99 C100 N24 C101 -175.5(3)
C104 C100 N24 Pd2 176.1(3)
C99 C100 N24 Pd2 0.8(4)
C108 C109 N25 C105 -2.3(6)
C110 C109 N25 C105 173.5(4)
C108 C109 N25 Pd1 179.7(4)
C110 C109 N25 Pd1 -4.5(5)
C106 C105 N25 C109 2.9(6)
C106 C105 N25 Pd1 -179.3(3)
C114 C110 N26 C111 1.0(8)
C109 C110 N26 C111 -174.8(4)
C114 C110 N26 Pd1 -179.8(5)
C109 C110 N26 Pd1 4.4(5)
C112 C111 N26 C110 -0.4(8)
C112 C111 N26 Pd1 -179.5(5)
